data_7135645
loop_
_publ_author_name
'Vashisth, Kanika'
'Martin, Caleb D.'

_publ_section_title
;
 1,4-Bromoboration of nitroalkenes.
;
_journal_issue 27
_journal_name_full 'Chemical communications (Cambridge, England)'
_journal_page_first 7189
_journal_page_last 7193
_journal_paper_doi 10.1039/d6cc01239f
_journal_volume 62
_journal_year 2026
_chemical_formula_moiety 'C14 H32 B21 Br F N O2'
_chemical_formula_sum 'C14 H32 B21 Br F N O2'
_chemical_formula_weight 572.32
_chemical_name_systematic 2
_space_group_crystal_system monoclinic
_space_group_IT_number 14
_space_group_name_Hall '-P 2ybc'
_space_group_name_H-M_alt 'P 1 21/c 1'
_atom_sites_solution_hydrogens mixed
_atom_sites_solution_primary direct
_audit_creation_date 2026-01-13
_audit_creation_method
;
Olex2 1.5
(compiled 2025.07.13 svn.rb7424aed for OlexSys, GUI svn.r7308)
;
_audit_update_record
;
2026-01-16 deposited with the CCDC.	2026-03-17 downloaded from the CCDC.
;
_cell_angle_alpha 90
_cell_angle_beta 93.670(2)
_cell_angle_gamma 90
_cell_formula_units_Z 4
_cell_length_a 7.6297(5)
_cell_length_b 19.8101(14)
_cell_length_c 19.2092(12)
_cell_measurement_reflns_used 9935
_cell_measurement_temperature 150
_cell_measurement_theta_max 26.63
_cell_measurement_theta_min 2.36
_cell_volume 2897.4(3)
_computing_molecular_graphics 'Olex2 1.5 (Dolomanov et al., 2009)'
_computing_publication_material 'Olex2 1.5 (Dolomanov et al., 2009)'
_computing_structure_refinement 'SHELXL 2018/3 (Sheldrick, 2015)'
_computing_structure_solution 'SHELXT 2018/2 (Sheldrick, 2018)'
_diffrn_ambient_temperature 150.0
_diffrn_measured_fraction_theta_full 0.995
_diffrn_measured_fraction_theta_max 0.996
_diffrn_measurement_device_type 'Bruker APEX-II CCD'
_diffrn_measurement_method '\f and \w scans'
_diffrn_radiation_type MoK\a
_diffrn_radiation_wavelength 0.71073
_diffrn_reflns_av_R_equivalents 0.0663
_diffrn_reflns_av_unetI/netI 0.0217
_diffrn_reflns_Laue_measured_fraction_full 0.995
_diffrn_reflns_Laue_measured_fraction_max 0.996
_diffrn_reflns_limit_h_max 9
_diffrn_reflns_limit_h_min -9
_diffrn_reflns_limit_k_max 25
_diffrn_reflns_limit_k_min -25
_diffrn_reflns_limit_l_max 24
_diffrn_reflns_limit_l_min -24
_diffrn_reflns_number 136135
_diffrn_reflns_point_group_measured_fraction_full 0.995
_diffrn_reflns_point_group_measured_fraction_max 0.996
_diffrn_reflns_theta_full 25.242
_diffrn_reflns_theta_max 27.112
_diffrn_reflns_theta_min 2.361
_diffrn_source_current 1.0
_diffrn_source_power 0.05
_diffrn_source_voltage 50.0
_diffrn_standards_number 0
_exptl_absorpt_coefficient_mu 1.443
_exptl_absorpt_correction_T_max 0.7455
_exptl_absorpt_correction_T_min 0.6460
_exptl_absorpt_correction_type multi-scan
_exptl_absorpt_process_details
;
SADABS-2016/2 (Bruker,2016/2) was used for absorption correction.
wR2(int) was 0.1183 before and 0.0599 after correction.
The Ratio of minimum to maximum transmission is 0.8665.
The \l/2 correction factor is Not present.
;
_exptl_crystal_colour 'clear light colourless'
_exptl_crystal_colour_lustre clear
_exptl_crystal_colour_modifier light
_exptl_crystal_colour_primary colourless
_exptl_crystal_density_diffrn 1.312
_exptl_crystal_description block
_exptl_crystal_F_000 1152
_exptl_crystal_size_max 0.351
_exptl_crystal_size_mid 0.254
_exptl_crystal_size_min 0.208
_refine_diff_density_max 1.153
_refine_diff_density_min -0.600
_refine_diff_density_rms 0.062
_refine_ls_extinction_method none
_refine_ls_goodness_of_fit_ref 1.062
_refine_ls_hydrogen_treatment mixed
_refine_ls_matrix_type full
_refine_ls_number_parameters 423
_refine_ls_number_reflns 6373
_refine_ls_number_restraints 0
_refine_ls_restrained_S_all 1.062
_refine_ls_R_factor_all 0.0500
_refine_ls_R_factor_gt 0.0425
_refine_ls_shift/su_max 0.001
_refine_ls_shift/su_mean 0.000
_refine_ls_structure_factor_coef Fsqd
_refine_ls_weighting_details 'w=1/[\s^2^(Fo^2^)+(0.0490P)^2^+3.1932P] where P=(Fo^2^+2Fc^2^)/3'
_refine_ls_weighting_scheme calc
_refine_ls_wR_factor_gt 0.1052
_refine_ls_wR_factor_ref 0.1103
_reflns_Friedel_coverage 0.000
_reflns_number_gt 5607
_reflns_number_total 6373
_reflns_threshold_expression 'I > 2\s(I)'
_cod_data_source_file d6cc01239f2.cif
_cod_data_source_block 2
_cod_depositor_comments
;
The following automatic conversions were performed:

data item '_atom_sites_solution_primary' value 'DIRECT METHOD' was
changed to 'direct'.

Automatic conversion script
Id: cif_fix_values 8170 2020-07-09 18:12:32Z antanas 

 Adding full bibliography for 7135643--7135645.cif.
;
_cod_database_code 7135645
_shelx_shelxl_version_number 2018/3
_shelx_space_group_comment
;
The symmetry employed for this shelxl refinement is uniquely defined
by the following loop, which should always be used as a source of
symmetry information in preference to the above space-group names.
They are only intended as comments.
;
_shelx_estimated_absorpt_t_max 0.753
_shelx_estimated_absorpt_t_min 0.631
_olex2_refinement_description
;
1.a Ternary CH refined with riding coordinates:
 C2(H2)
1.b Aromatic/amide H refined with riding coordinates:
 C1(H1), C8(H8), C7(H7), C4(H4), C5(H5)
1.c Idealised Me refined as rotating group:
 C14(H14A,H14B,H14C), C11(H11A,H11B,H11C)
;
_olex2_submission_special_instructions 'No special instructions were received'

loop_
_space_group_symop_operation_xyz
'x, y, z'
'-x, y+1/2, -z+1/2'
'-x, -y, -z'
'x, -y-1/2, z-1/2'

loop_
_atom_site_label
_atom_site_type_symbol
_atom_site_fract_x
_atom_site_fract_y
_atom_site_fract_z
_atom_site_U_iso_or_equiv
_atom_site_adp_type
_atom_site_occupancy
_atom_site_site_symmetry_order
_atom_site_calc_flag
_atom_site_refinement_flags_posn
_atom_site_refinement_flags_adp
_atom_site_refinement_flags_occupancy
_atom_site_disorder_assembly
_atom_site_disorder_group
Br1 Br 0.13587(3) 0.30865(2) 0.63735(2) 0.03914(10) Uani 1 1 d . . . . .
F1 F 0.2391(2) 0.56002(9) 0.41047(7) 0.0476(4) Uani 1 1 d . . . . .
O1 O 0.7139(2) 0.36886(8) 0.73582(8) 0.0269(3) Uani 1 1 d . . . . .
O2 O 0.4908(2) 0.41448(8) 0.77366(8) 0.0262(3) Uani 1 1 d . . . . .
C9 C 0.6719(3) 0.34524(10) 0.86860(10) 0.0219(4) Uani 1 1 d . . . . .
N1 N 0.5473(2) 0.38377(9) 0.71716(9) 0.0256(4) Uani 1 1 d . . . . .
C1 C 0.4609(3) 0.37054(12) 0.65877(11) 0.0281(5) Uani 1 1 d . . . . .
H1 H 0.517077 0.346440 0.623681 0.034 Uiso 1 1 calc R U . . .
C2 C 0.2772(3) 0.39204(12) 0.64548(11) 0.0291(5) Uani 1 1 d . . . . .
H2 H 0.240692 0.418827 0.686232 0.035 Uiso 1 1 calc R U . . .
C3 C 0.2558(3) 0.43500(12) 0.58033(11) 0.0252(4) Uani 1 1 d . . . . .
C8 C 0.2032(3) 0.50133(12) 0.58645(11) 0.0271(5) Uani 1 1 d . . . . .
H8 H 0.173739 0.518127 0.630520 0.033 Uiso 1 1 calc R U . . .
C7 C 0.1932(3) 0.54352(12) 0.52897(12) 0.0313(5) Uani 1 1 d . . . . .
H7 H 0.153406 0.588757 0.532514 0.038 Uiso 1 1 calc R U . . .
C6 C 0.2425(3) 0.51805(13) 0.46643(12) 0.0316(5) Uani 1 1 d . . . . .
C12 C 0.7933(3) 0.47258(10) 0.81560(10) 0.0194(4) Uani 1 1 d . . . . .
C13 C 0.7077(3) 0.54343(11) 0.84749(11) 0.0241(4) Uani 1 1 d . . . . .
C14 C 0.5281(3) 0.54021(14) 0.87720(14) 0.0345(5) Uani 1 1 d . . . . .
H14A H 0.461662 0.502154 0.856274 0.052 Uiso 1 1 calc R U . . .
H14B H 0.464410 0.582314 0.866617 0.052 Uiso 1 1 calc R U . . .
H14C H 0.542251 0.534071 0.927870 0.052 Uiso 1 1 calc R U . . .
C10 C 0.8010(3) 0.27667(11) 0.86554(11) 0.0257(4) Uani 1 1 d . . . . .
C11 C 0.9405(3) 0.27323(13) 0.81218(13) 0.0340(5) Uani 1 1 d . . . . .
H11A H 0.886989 0.257188 0.767478 0.051 Uiso 1 1 calc R U . . .
H11B H 1.033805 0.242039 0.828743 0.051 Uiso 1 1 calc R U . . .
H11C H 0.990466 0.318262 0.806044 0.051 Uiso 1 1 calc R U . . .
C4 C 0.2983(3) 0.41020(13) 0.51565(12) 0.0318(5) Uani 1 1 d . . . . .
H4 H 0.331061 0.364227 0.511051 0.038 Uiso 1 1 calc R U . . .
C5 C 0.2928(3) 0.45236(14) 0.45810(12) 0.0347(5) Uani 1 1 d . . . . .
H5 H 0.323259 0.436119 0.413931 0.042 Uiso 1 1 calc R U . . .
B21 B 0.6438(4) 0.21759(14) 0.97651(14) 0.0300(5) Uani 1 1 d . . . . .
H21 H 0.642(4) 0.1772(15) 1.0102(15) 0.036 Uiso 1 1 d . U . . .
B19 B 0.4795(4) 0.23281(14) 0.90798(14) 0.0318(6) Uani 1 1 d . . . . .
H19 H 0.372(4) 0.2024(14) 0.8962(16) 0.038 Uiso 1 1 d . U . . .
B12 B 0.5829(4) 0.26949(13) 0.83767(13) 0.0279(5) Uani 1 1 d . . . . .
H12 H 0.551(3) 0.2653(14) 0.7812(14) 0.034 Uiso 1 1 d . U . . .
B1 B 0.6797(3) 0.40260(13) 0.80766(12) 0.0230(5) Uani 1 1 d . . . . .
B4 B 0.9201(3) 0.49401(13) 0.74736(12) 0.0246(5) Uani 1 1 d . . . . .
H4A H 0.927(3) 0.4601(13) 0.7076(14) 0.030 Uiso 1 1 d . U . . .
B7 B 1.0927(3) 0.54469(14) 0.78435(13) 0.0276(5) Uani 1 1 d . . . . .
H7A H 1.222(4) 0.5417(14) 0.7610(14) 0.033 Uiso 1 1 d . U . . .
B2 B 1.0169(3) 0.47413(13) 0.83129(12) 0.0227(5) Uani 1 1 d . . . . .
H2A H 1.083(3) 0.4263(13) 0.8402(13) 0.027 Uiso 1 1 d . U . . .
B3 B 0.8782(3) 0.50473(12) 0.89473(12) 0.0217(4) Uani 1 1 d . . . . .
H3 H 0.848(3) 0.4813(13) 0.9401(13) 0.026 Uiso 1 1 d . U . . .
B8 B 1.0675(3) 0.55089(13) 0.87585(12) 0.0237(5) Uani 1 1 d . . . . .
H8A H 1.169(3) 0.5526(13) 0.9148(13) 0.028 Uiso 1 1 d . U . . .
B11 B 1.0005(4) 0.61873(14) 0.81865(14) 0.0297(5) Uani 1 1 d . . . . .
H11 H 1.066(4) 0.6678(15) 0.8197(14) 0.036 Uiso 1 1 d . U . . .
B10 B 0.7685(4) 0.61344(13) 0.80246(15) 0.0311(6) Uani 1 1 d . . . . .
H10 H 0.670(4) 0.6516(15) 0.7962(14) 0.037 Uiso 1 1 d . U . . .
B5 B 0.7196(3) 0.53631(13) 0.75848(13) 0.0257(5) Uani 1 1 d . . . . .
H5A H 0.601(3) 0.5281(14) 0.7265(14) 0.031 Uiso 1 1 d . U . . .
B6 B 0.9076(4) 0.58303(14) 0.73911(13) 0.0302(5) Uani 1 1 d . . . . .
H6 H 0.914(4) 0.6048(14) 0.6879(14) 0.036 Uiso 1 1 d . U . . .
B9 B 0.8670(3) 0.59378(13) 0.88663(14) 0.0269(5) Uani 1 1 d . . . . .
H9 H 0.827(3) 0.6218(14) 0.9318(14) 0.032 Uiso 1 1 d . U . . .
B14 B 0.8481(4) 0.24459(14) 0.94698(13) 0.0291(5) Uani 1 1 d . . . . .
H14 H 0.973(4) 0.2239(14) 0.9566(14) 0.035 Uiso 1 1 d . U . . .
B17 B 0.4675(3) 0.32116(14) 0.89490(14) 0.0291(5) Uani 1 1 d . . . . .
H17 H 0.355(3) 0.3479(15) 0.8751(14) 0.035 Uiso 1 1 d . U . . .
B16 B 0.6249(4) 0.36049(13) 0.95338(13) 0.0272(5) Uani 1 1 d . . . . .
H16 H 0.605(3) 0.4129(14) 0.9690(14) 0.033 Uiso 1 1 d . U . . .
B15 B 0.8370(3) 0.33312(13) 0.93324(12) 0.0251(5) Uani 1 1 d . . . . .
H15 H 0.950(3) 0.3637(13) 0.9339(13) 0.030 Uiso 1 1 d . U . . .
B18 B 0.7351(4) 0.29672(14) 1.00438(13) 0.0296(5) Uani 1 1 d . . . . .
H18 H 0.784(4) 0.3065(14) 1.0543(15) 0.035 Uiso 1 1 d . U . . .
B20 B 0.5059(4) 0.28902(14) 0.98060(15) 0.0319(6) Uani 1 1 d . . . . .
H20 H 0.418(4) 0.2943(15) 1.0163(15) 0.038 Uiso 1 1 d . U . . .
B13 B 0.6917(4) 0.20558(13) 0.88772(14) 0.0304(5) Uani 1 1 d . . . . .
H13 H 0.721(4) 0.1644(15) 0.8616(15) 0.037 Uiso 1 1 d . U . . .

loop_
_atom_site_aniso_label
_atom_site_aniso_U_11
_atom_site_aniso_U_22
_atom_site_aniso_U_33
_atom_site_aniso_U_23
_atom_site_aniso_U_13
_atom_site_aniso_U_12
Br1 0.03867(15) 0.03777(16) 0.04054(16) 0.00266(10) -0.00098(11) -0.01199(10)
F1 0.0647(11) 0.0530(10) 0.0242(7) 0.0121(7) -0.0045(7) -0.0162(8)
O1 0.0278(8) 0.0318(8) 0.0210(7) -0.0013(6) 0.0008(6) 0.0006(6)
O2 0.0262(8) 0.0273(8) 0.0257(8) -0.0025(6) 0.0053(6) 0.0006(6)
C9 0.0247(10) 0.0218(10) 0.0191(9) -0.0012(8) 0.0014(8) -0.0009(8)
N1 0.0294(9) 0.0241(9) 0.0244(9) 0.0013(7) 0.0090(7) 0.0024(7)
C1 0.0335(12) 0.0295(11) 0.0211(10) -0.0012(9) 0.0009(9) -0.0023(9)
C2 0.0331(12) 0.0309(12) 0.0228(10) -0.0005(9) -0.0026(9) -0.0053(9)
C3 0.0231(10) 0.0325(11) 0.0196(10) -0.0012(8) -0.0031(8) -0.0024(8)
C8 0.0308(11) 0.0309(12) 0.0198(10) -0.0052(8) 0.0032(8) -0.0073(9)
C7 0.0368(12) 0.0279(12) 0.0290(11) -0.0015(9) 0.0003(9) -0.0054(9)
C6 0.0326(12) 0.0404(13) 0.0210(10) 0.0061(9) -0.0035(9) -0.0104(10)
C12 0.0191(9) 0.0225(10) 0.0164(9) 0.0010(7) -0.0003(7) 0.0010(7)
C13 0.0208(10) 0.0251(11) 0.0260(10) -0.0016(8) -0.0007(8) 0.0031(8)
C14 0.0210(10) 0.0428(14) 0.0399(13) -0.0069(11) 0.0031(9) 0.0040(10)
C10 0.0322(11) 0.0240(11) 0.0211(10) 0.0002(8) 0.0039(8) 0.0015(9)
C11 0.0398(13) 0.0343(13) 0.0290(12) -0.0006(10) 0.0118(10) 0.0070(10)
C4 0.0340(12) 0.0386(13) 0.0223(10) -0.0049(9) -0.0027(9) 0.0076(10)
C5 0.0344(12) 0.0531(16) 0.0166(10) -0.0046(10) 0.0007(9) 0.0030(11)
B21 0.0396(14) 0.0272(13) 0.0235(12) 0.0044(10) 0.0055(10) -0.0018(11)
B19 0.0333(14) 0.0308(14) 0.0313(13) 0.0061(11) 0.0015(11) -0.0059(11)
B12 0.0342(13) 0.0242(12) 0.0250(12) 0.0004(9) -0.0005(10) -0.0065(10)
B1 0.0247(11) 0.0260(12) 0.0180(10) 0.0005(9) -0.0009(9) -0.0013(9)
B4 0.0266(11) 0.0314(13) 0.0160(10) 0.0005(9) 0.0026(9) -0.0033(10)
B7 0.0260(12) 0.0380(14) 0.0191(11) 0.0008(10) 0.0027(9) -0.0079(10)
B2 0.0183(10) 0.0293(12) 0.0205(11) -0.0008(9) 0.0011(8) 0.0003(9)
B3 0.0218(11) 0.0258(12) 0.0172(10) -0.0015(9) 0.0001(8) -0.0006(9)
B8 0.0206(11) 0.0298(12) 0.0205(11) 0.0009(9) -0.0003(9) -0.0031(9)
B11 0.0331(13) 0.0295(13) 0.0261(12) 0.0024(10) -0.0023(10) -0.0085(10)
B10 0.0338(13) 0.0238(12) 0.0346(14) 0.0025(10) -0.0059(11) 0.0006(10)
B5 0.0263(12) 0.0257(12) 0.0245(11) 0.0052(9) -0.0036(9) -0.0005(9)
B6 0.0356(14) 0.0319(14) 0.0224(12) 0.0058(10) -0.0042(10) -0.0097(11)
B9 0.0280(12) 0.0255(12) 0.0269(12) -0.0051(10) -0.0009(9) -0.0003(9)
B14 0.0344(13) 0.0290(13) 0.0238(12) 0.0054(10) 0.0010(10) 0.0024(10)
B17 0.0261(12) 0.0297(13) 0.0319(13) 0.0053(10) 0.0056(10) -0.0022(10)
B16 0.0360(13) 0.0264(12) 0.0199(11) 0.0001(9) 0.0080(10) 0.0006(10)
B15 0.0305(12) 0.0265(12) 0.0181(11) 0.0022(9) -0.0007(9) -0.0009(10)
B18 0.0409(14) 0.0298(13) 0.0182(11) 0.0022(10) 0.0034(10) -0.0024(11)
B20 0.0355(14) 0.0313(13) 0.0302(13) 0.0037(11) 0.0123(11) -0.0008(11)
B13 0.0440(15) 0.0223(12) 0.0251(12) 0.0011(10) 0.0033(11) -0.0013(11)

loop_
_atom_type_symbol
_atom_type_description
_atom_type_scat_dispersion_real
_atom_type_scat_dispersion_imag
_atom_type_scat_source
C C 0.0033 0.0016 'International Tables Vol C Tables 4.2.6.8 and 6.1.1.4'
H H 0.0000 0.0000 'International Tables Vol C Tables 4.2.6.8 and 6.1.1.4'
B B 0.0013 0.0007 'International Tables Vol C Tables 4.2.6.8 and 6.1.1.4'
Br Br -0.2901 2.4595 'International Tables Vol C Tables 4.2.6.8 and 6.1.1.4'
F F 0.0171 0.0103 'International Tables Vol C Tables 4.2.6.8 and 6.1.1.4'
N N 0.0061 0.0033 'International Tables Vol C Tables 4.2.6.8 and 6.1.1.4'
O O 0.0106 0.0060 'International Tables Vol C Tables 4.2.6.8 and 6.1.1.4'

loop_
_geom_angle_atom_site_label_1
_geom_angle_atom_site_label_2
_geom_angle_atom_site_label_3
_geom_angle
_geom_angle_site_symmetry_1
_geom_angle_site_symmetry_3
_geom_angle_publ_flag
N1 O1 B1 86.14(14) . . ?
N1 O2 B1 86.20(15) . . ?
C10 C9 B12 60.46(14) . . ?
C10 C9 B17 109.12(17) . . ?
C10 C9 B16 109.50(16) . . ?
C10 C9 B15 60.72(13) . . ?
B12 C9 B17 61.53(15) . . ?
B1 C9 C10 119.21(17) . . ?
B1 C9 B12 112.76(16) . . ?
B1 C9 B17 118.27(17) . . ?
B1 C9 B16 125.19(18) . . ?
B1 C9 B15 123.55(17) . . ?
B16 C9 B12 112.09(17) . . ?
B16 C9 B17 61.74(15) . . ?
B16 C9 B15 61.95(14) . . ?
B15 C9 B12 112.14(17) . . ?
B15 C9 B17 112.32(17) . . ?
O1 N1 O2 103.55(16) . . ?
O1 N1 B1 51.97(11) . . ?
O2 N1 B1 51.57(11) . . ?
C1 N1 O1 127.91(19) . . ?
C1 N1 O2 128.54(19) . . ?
C1 N1 B1 179.04(19) . . ?
N1 C1 H1 119.3 . . ?
N1 C1 C2 121.3(2) . . ?
C2 C1 H1 119.3 . . ?
Br1 C2 H2 109.1 . . ?
C1 C2 Br1 106.33(16) . . ?
C1 C2 H2 109.1 . . ?
C1 C2 C3 110.95(19) . . ?
C3 C2 Br1 112.06(15) . . ?
C3 C2 H2 109.1 . . ?
C8 C3 C2 118.8(2) . . ?
C8 C3 C4 119.8(2) . . ?
C4 C3 C2 121.3(2) . . ?
C3 C8 H8 119.7 . . ?
C3 C8 C7 120.6(2) . . ?
C7 C8 H8 119.7 . . ?
C8 C7 H7 121.0 . . ?
C6 C7 C8 118.1(2) . . ?
C6 C7 H7 121.0 . . ?
F1 C6 C7 118.3(2) . . ?
F1 C6 C5 118.7(2) . . ?
C5 C6 C7 123.0(2) . . ?
C13 C12 B4 108.67(16) . . ?
C13 C12 B2 109.06(16) . . ?
C13 C12 B3 60.39(13) . . ?
C13 C12 B5 60.46(13) . . ?
B1 C12 C13 121.72(16) . . ?
B1 C12 B4 117.10(16) . . ?
B1 C12 B2 123.16(17) . . ?
B1 C12 B3 123.95(16) . . ?
B1 C12 B5 114.05(16) . . ?
B4 C12 B3 112.19(16) . . ?
B4 C12 B5 61.23(14) . . ?
B2 C12 B4 61.99(13) . . ?
B2 C12 B3 61.79(13) . . ?
B2 C12 B5 112.03(16) . . ?
B3 C12 B5 111.90(16) . . ?
C12 C13 B3 61.39(12) . . ?
C12 C13 B10 111.60(17) . . ?
C12 C13 B5 61.55(13) . . ?
C12 C13 B9 111.47(16) . . ?
C14 C13 C12 118.87(18) . . ?
C14 C13 B3 116.98(18) . . ?
C14 C13 B10 120.20(19) . . ?
C14 C13 B5 118.38(18) . . ?
C14 C13 B9 119.51(19) . . ?
B3 C13 B5 113.65(16) . . ?
B10 C13 B3 114.04(17) . . ?
B10 C13 B5 62.13(15) . . ?
B9 C13 B3 62.28(14) . . ?
B9 C13 B10 62.75(15) . . ?
B9 C13 B5 113.76(17) . . ?
C13 C14 H14A 109.5 . . ?
C13 C14 H14B 109.5 . . ?
C13 C14 H14C 109.5 . . ?
H14A C14 H14B 109.5 . . ?
H14A C14 H14C 109.5 . . ?
H14B C14 H14C 109.5 . . ?
C9 C10 B12 61.35(14) . . ?
C9 C10 B14 111.01(17) . . ?
C9 C10 B15 60.98(13) . . ?
C9 C10 B13 111.18(18) . . ?
C11 C10 C9 119.69(18) . . ?
C11 C10 B12 119.32(19) . . ?
C11 C10 B14 118.97(19) . . ?
C11 C10 B15 116.84(19) . . ?
C11 C10 B13 120.31(19) . . ?
B12 C10 B15 113.11(18) . . ?
B14 C10 B12 113.41(18) . . ?
B14 C10 B15 62.33(14) . . ?
B13 C10 B12 61.99(15) . . ?
B13 C10 B14 62.66(15) . . ?
B13 C10 B15 113.84(17) . . ?
C10 C11 H11A 109.5 . . ?
C10 C11 H11B 109.5 . . ?
C10 C11 H11C 109.5 . . ?
H11A C11 H11B 109.5 . . ?
H11A C11 H11C 109.5 . . ?
H11B C11 H11C 109.5 . . ?
C3 C4 H4 119.9 . . ?
C5 C4 C3 120.2(2) . . ?
C5 C4 H4 119.9 . . ?
C6 C5 C4 118.3(2) . . ?
C6 C5 H5 120.8 . . ?
C4 C5 H5 120.8 . . ?
B19 B21 H21 124.0(16) . . ?
B14 B21 H21 118.8(16) . . ?
B14 B21 B19 107.65(18) . . ?
B14 B21 B18 59.81(15) . . ?
B14 B21 B13 59.78(15) . . ?
B18 B21 H21 121.0(16) . . ?
B18 B21 B19 108.38(19) . . ?
B20 B21 H21 124.2(16) . . ?
B20 B21 B19 60.36(16) . . ?
B20 B21 B14 108.08(19) . . ?
B20 B21 B18 60.36(16) . . ?
B20 B21 B13 107.95(19) . . ?
B13 B21 H21 120.7(16) . . ?
B13 B21 B19 59.61(16) . . ?
B13 B21 B18 107.72(18) . . ?
B21 B19 H19 125.1(17) . . ?
B21 B19 B20 59.37(16) . . ?
B12 B19 B21 107.87(19) . . ?
B12 B19 H19 117.5(17) . . ?
B12 B19 B17 60.36(15) . . ?
B12 B19 B20 107.91(19) . . ?
B12 B19 B13 59.86(15) . . ?
B17 B19 B21 107.42(19) . . ?
B17 B19 H19 120.9(16) . . ?
B17 B19 B20 59.76(16) . . ?
B17 B19 B13 108.02(19) . . ?
B20 B19 H19 125.7(17) . . ?
B13 B19 B21 60.15(15) . . ?
B13 B19 H19 119.9(16) . . ?
B13 B19 B20 107.59(19) . . ?
C9 B12 B19 106.16(18) . . ?
C9 B12 H12 117.4(15) . . ?
C9 B12 B17 59.24(14) . . ?
C9 B12 B13 105.88(18) . . ?
C10 B12 C9 58.19(13) . . ?
C10 B12 B19 105.48(18) . . ?
C10 B12 H12 117.5(14) . . ?
C10 B12 B17 105.52(17) . . ?
C10 B12 B13 58.54(15) . . ?
B19 B12 H12 130.0(15) . . ?
B19 B12 B17 59.98(15) . . ?
B19 B12 B13 60.33(16) . . ?
B17 B12 H12 124.5(14) . . ?
B13 B12 H12 123.4(15) . . ?
B13 B12 B17 108.10(18) . . ?
O1 B1 C9 110.44(17) . . ?
O1 B1 N1 41.89(9) . . ?
O1 B1 C12 109.00(17) . . ?
O2 B1 O1 84.11(14) . . ?
O2 B1 C9 109.23(17) . . ?
O2 B1 N1 42.22(9) . . ?
O2 B1 C12 112.35(17) . . ?
C9 B1 N1 117.12(16) . . ?
C9 B1 C12 124.41(17) . . ?
C12 B1 N1 118.45(15) . . ?
C12 B4 H4A 117.5(15) . . ?
C12 B4 B7 105.84(16) . . ?
C12 B4 B2 58.51(12) . . ?
C12 B4 B5 59.68(13) . . ?
C12 B4 B6 106.39(18) . . ?
B7 B4 H4A 127.1(15) . . ?
B7 B4 B2 60.33(14) . . ?
B7 B4 B5 108.05(18) . . ?
B7 B4 B6 60.37(15) . . ?
B2 B4 H4A 119.8(15) . . ?
B5 B4 H4A 119.1(15) . . ?
B5 B4 B2 107.94(17) . . ?
B5 B4 B6 59.83(15) . . ?
B6 B4 H4A 126.3(15) . . ?
B6 B4 B2 108.61(17) . . ?
B4 B7 H7A 117.8(14) . . ?
B4 B7 B2 60.00(14) . . ?
B4 B7 B8 108.09(17) . . ?
B4 B7 B11 108.44(18) . . ?
B4 B7 B6 59.94(14) . . ?
B2 B7 H7A 119.2(14) . . ?
B2 B7 B8 59.74(14) . . ?
B2 B7 B6 108.00(17) . . ?
B8 B7 H7A 123.6(14) . . ?
B11 B7 H7A 125.3(14) . . ?
B11 B7 B2 108.18(17) . . ?
B11 B7 B8 60.42(14) . . ?
B11 B7 B6 60.46(15) . . ?
B6 B7 H7A 121.6(14) . . ?
B6 B7 B8 108.63(18) . . ?
C12 B2 B4 59.50(13) . . ?
C12 B2 B7 106.09(17) . . ?
C12 B2 H2A 117.4(14) . . ?
C12 B2 B3 59.70(12) . . ?
C12 B2 B8 106.48(16) . . ?
B4 B2 B7 59.67(14) . . ?
B4 B2 H2A 120.1(14) . . ?
B4 B2 B8 108.25(18) . . ?
B7 B2 H2A 127.3(14) . . ?
B3 B2 B4 108.50(17) . . ?
B3 B2 B7 107.91(18) . . ?
B3 B2 H2A 118.9(14) . . ?
B3 B2 B8 59.74(13) . . ?
B8 B2 B7 60.26(14) . . ?
B8 B2 H2A 126.1(14) . . ?
C12 B3 B2 58.51(12) . . ?
C12 B3 H3 119.1(14) . . ?
C12 B3 B8 105.95(16) . . ?
C12 B3 B9 105.98(16) . . ?
C13 B3 C12 58.22(12) . . ?
C13 B3 B2 104.75(16) . . ?
C13 B3 H3 116.6(14) . . ?
C13 B3 B8 105.19(17) . . ?
C13 B3 B9 58.60(13) . . ?
B2 B3 H3 127.2(14) . . ?
B2 B3 B9 107.93(17) . . ?
B8 B3 B2 60.25(14) . . ?
B8 B3 H3 129.7(14) . . ?
B8 B3 B9 60.15(14) . . ?
B9 B3 H3 120.9(14) . . ?
B7 B8 H8A 126.1(15) . . ?
B7 B8 B11 59.44(15) . . ?
B2 B8 B7 60.00(14) . . ?
B2 B8 H8A 120.2(14) . . ?
B2 B8 B11 107.60(17) . . ?
B3 B8 B7 107.91(16) . . ?
B3 B8 B2 60.00(13) . . ?
B3 B8 H8A 116.6(14) . . ?
B3 B8 B11 108.04(17) . . ?
B3 B8 B9 60.10(14) . . ?
B11 B8 H8A 125.9(15) . . ?
B9 B8 B7 107.22(17) . . ?
B9 B8 B2 107.70(16) . . ?
B9 B8 H8A 120.4(14) . . ?
B9 B8 B11 59.82(15) . . ?
B7 B11 B8 60.14(15) . . ?
B7 B11 H11 123.6(15) . . ?
B7 B11 B10 107.47(18) . . ?
B7 B11 B6 60.00(15) . . ?
B7 B11 B9 107.63(18) . . ?
B8 B11 H11 123.0(15) . . ?
B10 B11 B8 107.75(18) . . ?
B10 B11 H11 120.2(15) . . ?
B10 B11 B6 59.49(15) . . ?
B6 B11 B8 108.04(18) . . ?
B6 B11 H11 121.6(15) . . ?
B9 B11 B8 59.63(14) . . ?
B9 B11 H11 121.1(15) . . ?
B9 B11 B10 60.13(15) . . ?
B9 B11 B6 107.67(18) . . ?
C13 B10 B11 104.91(17) . . ?
C13 B10 H10 114.8(16) . . ?
C13 B10 B5 59.20(14) . . ?
C13 B10 B6 105.35(18) . . ?
C13 B10 B9 58.49(14) . . ?
B11 B10 H10 131.4(15) . . ?
B11 B10 B9 59.82(15) . . ?
B5 B10 B11 108.06(19) . . ?
B5 B10 H10 115.7(15) . . ?
B5 B10 B9 107.90(18) . . ?
B6 B10 B11 60.48(15) . . ?
B6 B10 H10 127.7(15) . . ?
B6 B10 B5 59.77(15) . . ?
B6 B10 B9 108.20(19) . . ?
B9 B10 H10 120.7(15) . . ?
C12 B5 B4 59.09(13) . . ?
C12 B5 B10 105.96(17) . . ?
C12 B5 H5A 118.5(15) . . ?
C12 B5 B6 106.20(17) . . ?
C13 B5 C12 57.99(12) . . ?
C13 B5 B4 105.04(16) . . ?
C13 B5 B10 58.67(14) . . ?
C13 B5 H5A 119.0(14) . . ?
C13 B5 B6 105.14(17) . . ?
B4 B5 B10 107.98(18) . . ?
B4 B5 H5A 124.3(14) . . ?
B10 B5 H5A 123.2(15) . . ?
B6 B5 B4 60.18(15) . . ?
B6 B5 B10 60.03(16) . . ?
B6 B5 H5A 128.6(14) . . ?
B4 B6 B7 59.69(15) . . ?
B4 B6 B11 107.51(18) . . ?
B4 B6 H6 118.3(15) . . ?
B7 B6 B11 59.54(15) . . ?
B7 B6 H6 122.4(15) . . ?
B11 B6 H6 125.7(15) . . ?
B10 B6 B4 107.96(18) . . ?
B10 B6 B7 107.54(18) . . ?
B10 B6 B11 60.04(15) . . ?
B10 B6 H6 123.7(15) . . ?
B5 B6 B4 59.99(14) . . ?
B5 B6 B7 107.63(18) . . ?
B5 B6 B11 108.05(18) . . ?
B5 B6 B10 60.20(15) . . ?
B5 B6 H6 119.1(15) . . ?
C13 B9 B3 59.12(13) . . ?
C13 B9 B8 105.28(17) . . ?
C13 B9 B11 105.30(17) . . ?
C13 B9 B10 58.76(14) . . ?
C13 B9 H9 115.0(14) . . ?
B3 B9 B8 59.76(14) . . ?
B3 B9 B11 108.35(18) . . ?
B3 B9 B10 108.20(17) . . ?
B3 B9 H9 116.9(14) . . ?
B8 B9 B11 60.55(15) . . ?
B8 B9 B10 108.41(18) . . ?
B8 B9 H9 128.5(14) . . ?
B11 B9 B10 60.05(15) . . ?
B11 B9 H9 130.1(15) . . ?
B10 B9 H9 119.3(14) . . ?
C10 B14 B21 105.52(18) . . ?
C10 B14 H14 116.5(15) . . ?
C10 B14 B15 59.34(14) . . ?
C10 B14 B18 105.71(18) . . ?
C10 B14 B13 58.66(14) . . ?
B21 B14 H14 129.5(16) . . ?
B15 B14 B21 108.10(19) . . ?
B15 B14 H14 116.7(16) . . ?
B18 B14 B21 60.33(16) . . ?
B18 B14 H14 126.4(15) . . ?
B18 B14 B15 59.78(15) . . ?
B13 B14 B21 60.32(15) . . ?
B13 B14 H14 120.9(16) . . ?
B13 B14 B15 108.14(18) . . ?
B13 B14 B18 108.6(2) . . ?
C9 B17 B19 105.89(18) . . ?
C9 B17 B12 59.23(14) . . ?
C9 B17 H17 118.6(15) . . ?
C9 B17 B16 58.58(13) . . ?
C9 B17 B20 105.72(18) . . ?
B19 B17 B12 59.66(15) . . ?
B19 B17 H17 125.5(16) . . ?
B19 B17 B16 108.55(19) . . ?
B19 B17 B20 60.58(16) . . ?
B12 B17 H17 119.2(15) . . ?
B16 B17 B12 107.64(18) . . ?
B16 B17 H17 120.6(15) . . ?
B20 B17 B12 108.00(19) . . ?
B20 B17 H17 126.7(15) . . ?
B20 B17 B16 60.26(15) . . ?
C9 B16 B17 59.69(14) . . ?
C9 B16 H16 117.9(14) . . ?
C9 B16 B15 59.35(13) . . ?
C9 B16 B18 106.13(17) . . ?
C9 B16 B20 106.28(18) . . ?
B17 B16 H16 119.4(14) . . ?
B17 B16 B15 108.56(18) . . ?
B17 B16 B18 108.33(19) . . ?
B17 B16 B20 59.87(15) . . ?
B15 B16 H16 119.7(14) . . ?
B15 B16 B18 59.77(15) . . ?
B15 B16 B20 108.13(19) . . ?
B18 B16 H16 126.4(14) . . ?
B18 B16 B20 60.29(16) . . ?
B20 B16 H16 126.3(14) . . ?
C9 B15 B14 105.66(17) . . ?
C9 B15 B16 58.70(13) . . ?
C9 B15 H15 119.1(14) . . ?
C9 B15 B18 105.98(18) . . ?
C10 B15 C9 58.30(13) . . ?
C10 B15 B14 58.33(14) . . ?
C10 B15 B16 105.04(17) . . ?
C10 B15 H15 118.3(14) . . ?
C10 B15 B18 105.17(18) . . ?
B14 B15 H15 122.5(14) . . ?
B16 B15 B14 107.79(18) . . ?
B16 B15 H15 125.3(14) . . ?
B18 B15 B14 60.10(15) . . ?
B18 B15 B16 60.22(15) . . ?
B18 B15 H15 128.7(14) . . ?
B21 B18 H18 124.0(15) . . ?
B21 B18 B20 59.40(16) . . ?
B14 B18 B21 59.87(15) . . ?
B14 B18 B16 107.64(17) . . ?
B14 B18 H18 121.8(16) . . ?
B14 B18 B20 107.37(19) . . ?
B16 B18 B21 107.32(19) . . ?
B16 B18 H18 120.9(15) . . ?
B16 B18 B20 59.90(15) . . ?
B15 B18 B21 108.00(18) . . ?
B15 B18 B14 60.12(15) . . ?
B15 B18 B16 60.01(14) . . ?
B15 B18 H18 119.5(16) . . ?
B15 B18 B20 108.00(18) . . ?
B20 B18 H18 123.4(16) . . ?
B21 B20 B19 60.27(16) . . ?
B21 B20 B17 108.05(19) . . ?
B21 B20 B16 107.91(19) . . ?
B21 B20 B18 60.25(16) . . ?
B21 B20 H20 123.0(17) . . ?
B19 B20 H20 123.9(17) . . ?
B17 B20 B19 59.65(15) . . ?
B17 B20 B16 59.87(15) . . ?
B17 B20 B18 107.94(18) . . ?
B17 B20 H20 121.6(17) . . ?
B16 B20 B19 107.51(18) . . ?
B16 B20 B18 59.80(15) . . ?
B16 B20 H20 119.8(17) . . ?
B18 B20 B19 108.22(19) . . ?
B18 B20 H20 120.4(17) . . ?
C10 B13 B21 105.21(18) . . ?
C10 B13 B19 105.78(18) . . ?
C10 B13 B12 59.46(14) . . ?
C10 B13 B14 58.69(14) . . ?
C10 B13 H13 115.0(17) . . ?
B21 B13 H13 131.4(17) . . ?
B19 B13 B21 60.24(16) . . ?
B19 B13 B14 108.26(19) . . ?
B19 B13 H13 127.0(17) . . ?
B12 B13 B21 107.91(19) . . ?
B12 B13 B19 59.81(15) . . ?
B12 B13 B14 108.12(18) . . ?
B12 B13 H13 115.4(16) . . ?
B14 B13 B21 59.90(15) . . ?
B14 B13 H13 121.2(16) . . ?

loop_
_geom_bond_atom_site_label_1
_geom_bond_atom_site_label_2
_geom_bond_distance
_geom_bond_site_symmetry_2
_geom_bond_publ_flag
Br1 C2 1.974(2) . ?
F1 C6 1.358(3) . ?
O1 N1 1.331(2) . ?
O1 B1 1.570(3) . ?
O2 N1 1.339(2) . ?
O2 B1 1.562(3) . ?
C9 C10 1.681(3) . ?
C9 B12 1.736(3) . ?
C9 B1 1.635(3) . ?
C9 B17 1.737(3) . ?
C9 B16 1.717(3) . ?
C9 B15 1.728(3) . ?
N1 C1 1.291(3) . ?
N1 B1 1.989(3) . ?
C1 H1 0.9500 . ?
C1 C2 1.472(3) . ?
C2 H2 1.0000 . ?
C2 C3 1.514(3) . ?
C3 C8 1.381(3) . ?
C3 C4 1.393(3) . ?
C8 H8 0.9500 . ?
C8 C7 1.383(3) . ?
C7 H7 0.9500 . ?
C7 C6 1.377(3) . ?
C6 C5 1.369(4) . ?
C12 C13 1.680(3) . ?
C12 B1 1.637(3) . ?
C12 B4 1.731(3) . ?
C12 B2 1.714(3) . ?
C12 B3 1.735(3) . ?
C12 B5 1.742(3) . ?
C13 C14 1.519(3) . ?
C13 B3 1.718(3) . ?
C13 B10 1.714(3) . ?
C13 B5 1.724(3) . ?
C13 B9 1.709(3) . ?
C14 H14A 0.9800 . ?
C14 H14B 0.9800 . ?
C14 H14C 0.9800 . ?
C10 C11 1.526(3) . ?
C10 B12 1.721(4) . ?
C10 B14 1.705(3) . ?
C10 B15 1.724(3) . ?
C10 B13 1.705(3) . ?
C11 H11A 0.9800 . ?
C11 H11B 0.9800 . ?
C11 H11C 0.9800 . ?
C4 H4 0.9500 . ?
C4 C5 1.384(3) . ?
C5 H5 0.9500 . ?
B21 H21 1.03(3) . ?
B21 B19 1.785(4) . ?
B21 B14 1.775(4) . ?
B21 B18 1.784(4) . ?
B21 B20 1.768(4) . ?
B21 B13 1.783(4) . ?
B19 H19 1.03(3) . ?
B19 B12 1.764(4) . ?
B19 B17 1.770(4) . ?
B19 B20 1.786(4) . ?
B19 B13 1.773(4) . ?
B12 H12 1.10(3) . ?
B12 B17 1.776(4) . ?
B12 B13 1.765(4) . ?
B4 H4A 1.02(3) . ?
B4 B7 1.768(4) . ?
B4 B2 1.774(3) . ?
B4 B5 1.769(4) . ?
B4 B6 1.772(4) . ?
B7 H7A 1.11(3) . ?
B7 B2 1.780(4) . ?
B7 B8 1.785(3) . ?
B7 B11 1.772(4) . ?
B7 B6 1.780(4) . ?
B2 H2A 1.08(3) . ?
B2 B3 1.771(3) . ?
B2 B8 1.775(4) . ?
B3 H3 1.03(3) . ?
B3 B8 1.766(3) . ?
B3 B9 1.772(4) . ?
B8 H8A 1.04(3) . ?
B8 B11 1.790(4) . ?
B8 B9 1.773(4) . ?
B11 H11 1.09(3) . ?
B11 B10 1.781(4) . ?
B11 B6 1.789(4) . ?
B11 B9 1.777(4) . ?
B10 H10 1.07(3) . ?
B10 B5 1.774(4) . ?
B10 B6 1.771(4) . ?
B10 B9 1.782(4) . ?
B5 H5A 1.07(3) . ?
B5 B6 1.766(4) . ?
B6 H6 1.08(3) . ?
B9 H9 1.09(3) . ?
B14 H14 1.04(3) . ?
B14 B15 1.775(4) . ?
B14 B18 1.774(4) . ?
B14 B13 1.773(4) . ?
B17 H17 1.06(3) . ?
B17 B16 1.772(4) . ?
B17 B20 1.772(4) . ?
B16 H16 1.09(3) . ?
B16 B15 1.773(4) . ?
B16 B18 1.777(4) . ?
B16 B20 1.779(4) . ?
B15 H15 1.05(3) . ?
B15 B18 1.769(4) . ?
B18 H18 1.03(3) . ?
B18 B20 1.786(4) . ?
B20 H20 0.99(3) . ?
B13 H13 0.99(3) . ?

loop_
_geom_torsion_atom_site_label_1
_geom_torsion_atom_site_label_2
_geom_torsion_atom_site_label_3
_geom_torsion_atom_site_label_4
_geom_torsion
_geom_torsion_site_symmetry_1
_geom_torsion_site_symmetry_2
_geom_torsion_site_symmetry_3
_geom_torsion_site_symmetry_4
_geom_torsion_publ_flag
Br1 C2 C3 C8 124.68(19) . . . . ?
Br1 C2 C3 C4 -59.3(3) . . . . ?
F1 C6 C5 C4 179.1(2) . . . . ?
O1 N1 C1 C2 -178.5(2) . . . . ?
O2 N1 C1 C2 2.8(4) . . . . ?
C9 C10 B12 B19 -99.67(19) . . . . ?
C9 C10 B12 B17 -37.18(15) . . . . ?
C9 C10 B12 B13 -139.19(18) . . . . ?
C9 C10 B14 B21 64.1(2) . . . . ?
C9 C10 B14 B15 -37.99(17) . . . . ?
C9 C10 B14 B18 1.2(2) . . . . ?
C9 C10 B14 B13 103.7(2) . . . . ?
C9 C10 B15 B14 138.92(18) . . . . ?
C9 C10 B15 B16 37.04(15) . . . . ?
C9 C10 B15 B18 99.65(19) . . . . ?
C9 C10 B13 B21 -64.1(2) . . . . ?
C9 C10 B13 B19 -1.4(2) . . . . ?
C9 C10 B13 B12 37.96(17) . . . . ?
C9 C10 B13 B14 -103.45(19) . . . . ?
C9 B12 B17 B19 -135.88(19) . . . . ?
C9 B12 B17 B16 -34.30(16) . . . . ?
C9 B12 B17 B20 -97.93(19) . . . . ?
C9 B12 B13 C10 -35.27(15) . . . . ?
C9 B12 B13 B21 62.2(2) . . . . ?
C9 B12 B13 B19 99.8(2) . . . . ?
C9 B12 B13 B14 -1.2(2) . . . . ?
C9 B17 B16 B15 -34.98(16) . . . . ?
C9 B17 B16 B18 -98.35(19) . . . . ?
C9 B17 B16 B20 -135.62(19) . . . . ?
C9 B17 B20 B21 -62.3(2) . . . . ?
C9 B17 B20 B19 -99.7(2) . . . . ?
C9 B17 B20 B16 38.32(16) . . . . ?
C9 B17 B20 B18 1.4(2) . . . . ?
C9 B16 B15 C10 -36.85(15) . . . . ?
C9 B16 B15 B14 -97.86(18) . . . . ?
C9 B16 B15 B18 -135.97(18) . . . . ?
C9 B16 B18 B21 -62.7(2) . . . . ?
C9 B16 B18 B14 0.4(2) . . . . ?
C9 B16 B18 B15 38.49(16) . . . . ?
C9 B16 B18 B20 -99.84(19) . . . . ?
C9 B16 B20 B21 61.9(2) . . . . ?
C9 B16 B20 B19 -1.7(2) . . . . ?
C9 B16 B20 B17 -38.98(17) . . . . ?
C9 B16 B20 B18 99.59(19) . . . . ?
C9 B15 B18 B21 61.9(2) . . . . ?
C9 B15 B18 B14 99.16(19) . . . . ?
C9 B15 B18 B16 -38.15(16) . . . . ?
C9 B15 B18 B20 -0.9(2) . . . . ?
N1 O1 B1 O2 -0.11(14) . . . . ?
N1 O1 B1 C9 108.25(18) . . . . ?
N1 O1 B1 C12 -111.75(17) . . . . ?
N1 O2 B1 O1 0.11(14) . . . . ?
N1 O2 B1 C9 -109.51(18) . . . . ?
N1 O2 B1 C12 108.25(18) . . . . ?
N1 C1 C2 Br1 -114.4(2) . . . . ?
N1 C1 C2 C3 123.5(2) . . . . ?
C1 C2 C3 C8 -116.6(2) . . . . ?
C1 C2 C3 C4 59.4(3) . . . . ?
C2 C3 C8 C7 175.7(2) . . . . ?
C2 C3 C4 C5 -174.1(2) . . . . ?
C3 C8 C7 C6 -2.1(3) . . . . ?
C3 C4 C5 C6 -0.9(4) . . . . ?
C8 C3 C4 C5 1.9(3) . . . . ?
C8 C7 C6 F1 -177.6(2) . . . . ?
C8 C7 C6 C5 3.1(4) . . . . ?
C7 C6 C5 C4 -1.6(4) . . . . ?
C12 C13 B3 B2 37.00(15) . . . . ?
C12 C13 B3 B8 99.60(17) . . . . ?
C12 C13 B3 B9 139.25(17) . . . . ?
C12 C13 B10 B11 -64.5(2) . . . . ?
C12 C13 B10 B5 37.91(16) . . . . ?
C12 C13 B10 B6 -1.6(2) . . . . ?
C12 C13 B10 B9 -103.82(18) . . . . ?
C12 C13 B5 B4 -37.32(15) . . . . ?
C12 C13 B5 B10 -139.48(17) . . . . ?
C12 C13 B5 B6 -99.89(18) . . . . ?
C12 C13 B9 B3 -38.01(16) . . . . ?
C12 C13 B9 B8 1.5(2) . . . . ?
C12 C13 B9 B11 64.5(2) . . . . ?
C12 C13 B9 B10 104.03(19) . . . . ?
C12 B4 B7 B2 38.14(16) . . . . ?
C12 B4 B7 B8 1.3(2) . . . . ?
C12 B4 B7 B11 -62.6(2) . . . . ?
C12 B4 B7 B6 -100.14(19) . . . . ?
C12 B4 B2 B7 -135.83(18) . . . . ?
C12 B4 B2 B3 -35.46(16) . . . . ?
C12 B4 B2 B8 -98.77(17) . . . . ?
C12 B4 B5 C13 36.81(15) . . . . ?
C12 B4 B5 B10 98.20(18) . . . . ?
C12 B4 B5 B6 135.89(17) . . . . ?
C12 B4 B6 B7 99.21(17) . . . . ?
C12 B4 B6 B11 62.4(2) . . . . ?
C12 B4 B6 B10 -1.0(2) . . . . ?
C12 B4 B6 B5 -38.78(15) . . . . ?
C12 B2 B3 C13 -36.86(15) . . . . ?
C12 B2 B3 B8 -136.16(17) . . . . ?
C12 B2 B3 B9 -98.11(17) . . . . ?
C12 B2 B8 B7 -99.43(18) . . . . ?
C12 B2 B8 B3 38.59(15) . . . . ?
C12 B2 B8 B11 -62.5(2) . . . . ?
C12 B2 B8 B9 0.6(2) . . . . ?
C12 B3 B8 B7 -0.4(2) . . . . ?
C12 B3 B8 B2 -37.90(15) . . . . ?
C12 B3 B8 B11 62.4(2) . . . . ?
C12 B3 B8 B9 99.56(17) . . . . ?
C12 B3 B9 C13 35.25(15) . . . . ?
C12 B3 B9 B8 -99.51(17) . . . . ?
C12 B3 B9 B11 -62.0(2) . . . . ?
C12 B3 B9 B10 1.6(2) . . . . ?
C12 B5 B6 B4 38.45(15) . . . . ?
C12 B5 B6 B7 1.1(2) . . . . ?
C12 B5 B6 B11 -61.7(2) . . . . ?
C12 B5 B6 B10 -99.38(18) . . . . ?
C13 C12 B1 O1 137.74(17) . . . . ?
C13 C12 B1 O2 46.3(2) . . . . ?
C13 C12 B1 C9 -89.2(2) . . . . ?
C13 C12 B1 N1 92.9(2) . . . . ?
C13 C12 B4 B7 63.2(2) . . . . ?
C13 C12 B4 B2 102.16(17) . . . . ?
C13 C12 B4 B5 -38.81(15) . . . . ?
C13 C12 B4 B6 0.0(2) . . . . ?
C13 C12 B2 B4 -101.53(17) . . . . ?
C13 C12 B2 B7 -62.8(2) . . . . ?
C13 C12 B2 B3 38.88(15) . . . . ?
C13 C12 B2 B8 0.3(2) . . . . ?
C13 C12 B3 B2 -136.96(17) . . . . ?
C13 C12 B3 B8 -98.25(18) . . . . ?
C13 C12 B3 B9 -35.42(15) . . . . ?
C13 C12 B5 B4 136.97(17) . . . . ?
C13 C12 B5 B10 35.26(16) . . . . ?
C13 C12 B5 B6 98.00(18) . . . . ?
C13 B3 B8 B7 -61.1(2) . . . . ?
C13 B3 B8 B2 -98.56(17) . . . . ?
C13 B3 B8 B11 1.8(2) . . . . ?
C13 B3 B8 B9 38.91(15) . . . . ?
C13 B3 B9 B8 -134.76(17) . . . . ?
C13 B3 B9 B11 -97.22(18) . . . . ?
C13 B3 B9 B10 -33.62(17) . . . . ?
C13 B10 B5 C12 -34.96(15) . . . . ?
C13 B10 B5 B4 -97.00(18) . . . . ?
C13 B10 B5 B6 -134.76(18) . . . . ?
C13 B10 B6 B4 1.6(2) . . . . ?
C13 B10 B6 B7 -61.4(2) . . . . ?
C13 B10 B6 B11 -98.69(19) . . . . ?
C13 B10 B6 B5 39.24(16) . . . . ?
C13 B10 B9 B3 33.76(16) . . . . ?
C13 B10 B9 B8 97.06(19) . . . . ?
C13 B10 B9 B11 134.89(19) . . . . ?
C13 B5 B6 B4 98.90(17) . . . . ?
C13 B5 B6 B7 61.6(2) . . . . ?
C13 B5 B6 B11 -1.3(2) . . . . ?
C13 B5 B6 B10 -38.93(16) . . . . ?
C14 C13 B3 C12 109.8(2) . . . . ?
C14 C13 B3 B2 146.84(19) . . . . ?
C14 C13 B3 B8 -150.56(19) . . . . ?
C14 C13 B3 B9 -110.9(2) . . . . ?
C14 C13 B10 B11 149.3(2) . . . . ?
C14 C13 B10 B5 -108.3(2) . . . . ?
C14 C13 B10 B6 -147.8(2) . . . . ?
C14 C13 B10 B9 110.0(2) . . . . ?
C14 C13 B5 C12 -109.4(2) . . . . ?
C14 C13 B5 B4 -146.7(2) . . . . ?
C14 C13 B5 B10 111.2(2) . . . . ?
C14 C13 B5 B6 150.8(2) . . . . ?
C14 C13 B9 B3 106.9(2) . . . . ?
C14 C13 B9 B8 146.4(2) . . . . ?
C14 C13 B9 B11 -150.5(2) . . . . ?
C14 C13 B9 B10 -111.0(2) . . . . ?
C10 C9 B12 B19 98.47(19) . . . . ?
C10 C9 B12 B17 137.35(17) . . . . ?
C10 C9 B12 B13 35.43(16) . . . . ?
C10 C9 B1 O1 34.3(2) . . . . ?
C10 C9 B1 O2 125.08(18) . . . . ?
C10 C9 B1 N1 79.7(2) . . . . ?
C10 C9 B1 C12 -98.3(2) . . . . ?
C10 C9 B17 B19 0.1(2) . . . . ?
C10 C9 B17 B12 -38.60(16) . . . . ?
C10 C9 B17 B16 102.40(18) . . . . ?
C10 C9 B17 B20 63.3(2) . . . . ?
C10 C9 B16 B17 -101.77(18) . . . . ?
C10 C9 B16 B15 39.04(16) . . . . ?
C10 C9 B16 B18 0.4(2) . . . . ?
C10 C9 B16 B20 -62.7(2) . . . . ?
C10 C9 B15 B14 -35.51(16) . . . . ?
C10 C9 B15 B16 -137.09(18) . . . . ?
C10 C9 B15 B18 -98.23(19) . . . . ?
C10 B12 B17 C9 36.70(15) . . . . ?
C10 B12 B17 B19 -99.18(19) . . . . ?
C10 B12 B17 B16 2.4(2) . . . . ?
C10 B12 B17 B20 -61.2(2) . . . . ?
C10 B12 B13 B21 97.4(2) . . . . ?
C10 B12 B13 B19 135.12(19) . . . . ?
C10 B12 B13 B14 34.11(17) . . . . ?
C10 B14 B15 C9 35.50(16) . . . . ?
C10 B14 B15 B16 97.03(18) . . . . ?
C10 B14 B15 B18 135.20(19) . . . . ?
C10 B14 B18 B21 99.2(2) . . . . ?
C10 B14 B18 B16 -1.0(2) . . . . ?
C10 B14 B18 B15 -39.03(17) . . . . ?
C10 B14 B18 B20 62.1(2) . . . . ?
C10 B14 B13 B21 -135.05(19) . . . . ?
C10 B14 B13 B19 -97.73(19) . . . . ?
C10 B14 B13 B12 -34.42(17) . . . . ?
C10 B15 B18 B21 1.1(2) . . . . ?
C10 B15 B18 B14 38.42(17) . . . . ?
C10 B15 B18 B16 -98.90(18) . . . . ?
C10 B15 B18 B20 -61.7(2) . . . . ?
C11 C10 B12 C9 -109.9(2) . . . . ?
C11 C10 B12 B19 150.4(2) . . . . ?
C11 C10 B12 B17 -147.1(2) . . . . ?
C11 C10 B12 B13 110.9(2) . . . . ?
C11 C10 B14 B21 -150.9(2) . . . . ?
C11 C10 B14 B15 107.0(2) . . . . ?
C11 C10 B14 B18 146.2(2) . . . . ?
C11 C10 B14 B13 -111.3(2) . . . . ?
C11 C10 B15 C9 110.7(2) . . . . ?
C11 C10 B15 B14 -110.3(2) . . . . ?
C11 C10 B15 B16 147.78(19) . . . . ?
C11 C10 B15 B18 -149.6(2) . . . . ?
C11 C10 B13 B21 148.5(2) . . . . ?
C11 C10 B13 B19 -148.7(2) . . . . ?
C11 C10 B13 B12 -109.4(2) . . . . ?
C11 C10 B13 B14 109.2(2) . . . . ?
C4 C3 C8 C7 -0.3(3) . . . . ?
B21 B19 B12 C9 -61.7(2) . . . . ?
B21 B19 B12 C10 -1.0(2) . . . . ?
B21 B19 B12 B17 -100.3(2) . . . . ?
B21 B19 B12 B13 37.63(18) . . . . ?
B21 B19 B17 C9 62.6(2) . . . . ?
B21 B19 B17 B12 101.0(2) . . . . ?
B21 B19 B17 B16 1.0(2) . . . . ?
B21 B19 B17 B20 -36.78(18) . . . . ?
B21 B19 B20 B17 138.4(2) . . . . ?
B21 B19 B20 B16 101.0(2) . . . . ?
B21 B19 B20 B18 37.85(18) . . . . ?
B21 B19 B13 C10 -98.77(19) . . . . ?
B21 B19 B13 B12 -137.94(19) . . . . ?
B21 B19 B13 B14 -37.17(17) . . . . ?
B21 B14 B15 C9 -62.2(2) . . . . ?
B21 B14 B15 C10 -97.67(19) . . . . ?
B21 B14 B15 B16 -0.6(2) . . . . ?
B21 B14 B15 B18 37.53(18) . . . . ?
B21 B14 B18 B16 -100.2(2) . . . . ?
B21 B14 B18 B15 -138.21(19) . . . . ?
B21 B14 B18 B20 -37.04(17) . . . . ?
B21 B14 B13 C10 135.05(19) . . . . ?
B21 B14 B13 B19 37.32(18) . . . . ?
B21 B14 B13 B12 100.6(2) . . . . ?
B21 B18 B20 B19 -37.86(17) . . . . ?
B21 B18 B20 B17 -101.0(2) . . . . ?
B21 B18 B20 B16 -137.94(19) . . . . ?
B19 B21 B14 C10 1.9(2) . . . . ?
B19 B21 B14 B15 64.1(2) . . . . ?
B19 B21 B14 B18 101.4(2) . . . . ?
B19 B21 B14 B13 -36.89(18) . . . . ?
B19 B21 B18 B14 -100.2(2) . . . . ?
B19 B21 B18 B16 0.6(2) . . . . ?
B19 B21 B18 B15 -62.7(2) . . . . ?
B19 B21 B18 B20 37.94(18) . . . . ?
B19 B21 B20 B17 -37.06(18) . . . . ?
B19 B21 B20 B16 -100.4(2) . . . . ?
B19 B21 B20 B18 -137.83(19) . . . . ?
B19 B21 B13 C10 99.7(2) . . . . ?
B19 B21 B13 B12 37.48(18) . . . . ?
B19 B21 B13 B14 138.46(19) . . . . ?
B19 B12 B17 C9 135.88(19) . . . . ?
B19 B12 B17 B16 101.6(2) . . . . ?
B19 B12 B17 B20 37.94(18) . . . . ?
B19 B12 B13 C10 -135.12(19) . . . . ?
B19 B12 B13 B21 -37.67(18) . . . . ?
B19 B12 B13 B14 -101.0(2) . . . . ?
B19 B17 B16 C9 97.7(2) . . . . ?
B19 B17 B16 B15 62.7(2) . . . . ?
B19 B17 B16 B18 -0.7(2) . . . . ?
B19 B17 B16 B20 -37.95(18) . . . . ?
B19 B17 B20 B21 37.33(19) . . . . ?
B19 B17 B20 B16 138.0(2) . . . . ?
B19 B17 B20 B18 101.0(2) . . . . ?
B12 C9 C10 C11 109.3(2) . . . . ?
B12 C9 C10 B14 -106.0(2) . . . . ?
B12 C9 C10 B15 -144.54(18) . . . . ?
B12 C9 C10 B13 -38.23(17) . . . . ?
B12 C9 B1 O1 -33.5(2) . . . . ?
B12 C9 B1 O2 57.3(2) . . . . ?
B12 C9 B1 N1 11.9(2) . . . . ?
B12 C9 B1 C12 -166.07(19) . . . . ?
B12 C9 B17 B19 38.66(17) . . . . ?
B12 C9 B17 B16 141.00(18) . . . . ?
B12 C9 B17 B20 101.9(2) . . . . ?
B12 C9 B16 B17 -36.65(18) . . . . ?
B12 C9 B16 B15 104.16(19) . . . . ?
B12 C9 B16 B18 65.5(2) . . . . ?
B12 C9 B16 B20 2.4(2) . . . . ?
B12 C9 B15 C10 33.02(17) . . . . ?
B12 C9 B15 B14 -2.5(2) . . . . ?
B12 C9 B15 B16 -104.07(19) . . . . ?
B12 C9 B15 B18 -65.2(2) . . . . ?
B12 C10 B14 B21 -2.7(2) . . . . ?
B12 C10 B14 B15 -104.8(2) . . . . ?
B12 C10 B14 B18 -65.6(2) . . . . ?
B12 C10 B14 B13 36.88(19) . . . . ?
B12 C10 B15 C9 -33.61(16) . . . . ?
B12 C10 B15 B14 105.3(2) . . . . ?
B12 C10 B15 B16 3.4(2) . . . . ?
B12 C10 B15 B18 66.0(2) . . . . ?
B12 C10 B13 B21 -102.1(2) . . . . ?
B12 C10 B13 B19 -39.33(17) . . . . ?
B12 C10 B13 B14 -141.40(19) . . . . ?
B12 B19 B17 C9 -38.46(17) . . . . ?
B12 B19 B17 B16 -100.0(2) . . . . ?
B12 B19 B17 B20 -137.8(2) . . . . ?
B12 B19 B20 B21 -100.6(2) . . . . ?
B12 B19 B20 B17 37.82(18) . . . . ?
B12 B19 B20 B16 0.4(3) . . . . ?
B12 B19 B20 B18 -62.7(2) . . . . ?
B12 B19 B13 C10 39.17(17) . . . . ?
B12 B19 B13 B21 137.94(19) . . . . ?
B12 B19 B13 B14 100.8(2) . . . . ?
B12 B17 B16 C9 34.57(16) . . . . ?
B12 B17 B16 B15 -0.4(2) . . . . ?
B12 B17 B16 B18 -63.8(2) . . . . ?
B12 B17 B16 B20 -101.1(2) . . . . ?
B12 B17 B20 B21 -0.2(3) . . . . ?
B12 B17 B20 B19 -37.53(18) . . . . ?
B12 B17 B20 B16 100.5(2) . . . . ?
B12 B17 B20 B18 63.5(2) . . . . ?
B1 O1 N1 O2 0.13(16) . . . . ?
B1 O1 N1 C1 -178.8(2) . . . . ?
B1 O2 N1 O1 -0.13(16) . . . . ?
B1 O2 N1 C1 178.8(2) . . . . ?
B1 C9 C10 C11 8.2(3) . . . . ?
B1 C9 C10 B12 -101.1(2) . . . . ?
B1 C9 C10 B14 152.92(18) . . . . ?
B1 C9 C10 B15 114.4(2) . . . . ?
B1 C9 C10 B13 -139.34(19) . . . . ?
B1 C9 B12 C10 111.74(19) . . . . ?
B1 C9 B12 B19 -149.78(18) . . . . ?
B1 C9 B12 B17 -110.91(19) . . . . ?
B1 C9 B12 B13 147.17(18) . . . . ?
B1 C9 B17 B19 140.67(19) . . . . ?
B1 C9 B17 B12 102.0(2) . . . . ?
B1 C9 B17 B16 -117.0(2) . . . . ?
B1 C9 B17 B20 -156.10(19) . . . . ?
B1 C9 B16 B17 106.2(2) . . . . ?
B1 C9 B16 B15 -113.0(2) . . . . ?
B1 C9 B16 B18 -151.7(2) . . . . ?
B1 C9 B16 B20 145.3(2) . . . . ?
B1 C9 B15 C10 -107.4(2) . . . . ?
B1 C9 B15 B14 -142.9(2) . . . . ?
B1 C9 B15 B16 115.5(2) . . . . ?
B1 C9 B15 B18 154.35(19) . . . . ?
B1 C12 C13 C14 7.0(3) . . . . ?
B1 C12 C13 B3 113.83(19) . . . . ?
B1 C12 C13 B10 -139.72(18) . . . . ?
B1 C12 C13 B5 -101.57(19) . . . . ?
B1 C12 C13 B9 152.21(18) . . . . ?
B1 C12 B4 B7 -154.07(18) . . . . ?
B1 C12 B4 B2 -115.07(19) . . . . ?
B1 C12 B4 B5 103.97(19) . . . . ?
B1 C12 B4 B6 142.82(18) . . . . ?
B1 C12 B2 B4 105.6(2) . . . . ?
B1 C12 B2 B7 144.34(18) . . . . ?
B1 C12 B2 B3 -114.0(2) . . . . ?
B1 C12 B2 B8 -152.60(18) . . . . ?
B1 C12 B3 C13 -110.3(2) . . . . ?
B1 C12 B3 B2 112.8(2) . . . . ?
B1 C12 B3 B8 151.49(18) . . . . ?
B1 C12 B3 B9 -145.68(19) . . . . ?
B1 C12 B5 C13 114.13(18) . . . . ?
B1 C12 B5 B4 -108.91(19) . . . . ?
B1 C12 B5 B10 149.38(18) . . . . ?
B1 C12 B5 B6 -147.87(18) . . . . ?
B4 C12 C13 C14 147.73(19) . . . . ?
B4 C12 C13 B3 -105.45(17) . . . . ?
B4 C12 C13 B10 1.0(2) . . . . ?
B4 C12 C13 B5 39.16(15) . . . . ?
B4 C12 C13 B9 -67.1(2) . . . . ?
B4 C12 B1 O1 0.1(2) . . . . ?
B4 C12 B1 O2 -91.3(2) . . . . ?
B4 C12 B1 C9 133.2(2) . . . . ?
B4 C12 B1 N1 -44.8(2) . . . . ?
B4 C12 B2 B7 38.75(16) . . . . ?
B4 C12 B2 B3 140.42(18) . . . . ?
B4 C12 B2 B8 101.81(18) . . . . ?
B4 C12 B3 C13 99.55(18) . . . . ?
B4 C12 B3 B2 -37.41(17) . . . . ?
B4 C12 B3 B8 1.3(2) . . . . ?
B4 C12 B3 B9 64.1(2) . . . . ?
B4 C12 B5 C13 -136.97(17) . . . . ?
B4 C12 B5 B10 -101.71(19) . . . . ?
B4 C12 B5 B6 -38.97(17) . . . . ?
B4 B7 B2 C12 -38.67(16) . . . . ?
B4 B7 B2 B3 -101.37(18) . . . . ?
B4 B7 B2 B8 -138.77(18) . . . . ?
B4 B7 B8 B2 36.91(17) . . . . ?
B4 B7 B8 B3 -0.6(2) . . . . ?
B4 B7 B8 B11 -101.4(2) . . . . ?
B4 B7 B8 B9 -64.0(2) . . . . ?
B4 B7 B11 B8 100.79(18) . . . . ?
B4 B7 B11 B10 0.0(2) . . . . ?
B4 B7 B11 B6 -37.26(17) . . . . ?
B4 B7 B11 B9 63.4(2) . . . . ?
B4 B7 B6 B11 138.42(18) . . . . ?
B4 B7 B6 B10 100.94(19) . . . . ?
B4 B7 B6 B5 37.46(17) . . . . ?
B4 B2 B3 C12 35.38(16) . . . . ?
B4 B2 B3 C13 -1.5(2) . . . . ?
B4 B2 B3 B8 -100.78(19) . . . . ?
B4 B2 B3 B9 -62.7(2) . . . . ?
B4 B2 B8 B7 -36.80(16) . . . . ?
B4 B2 B8 B3 101.22(18) . . . . ?
B4 B2 B8 B11 0.2(2) . . . . ?
B4 B2 B8 B9 63.2(2) . . . . ?
B4 B5 B6 B7 -37.32(17) . . . . ?
B4 B5 B6 B11 -100.2(2) . . . . ?
B4 B5 B6 B10 -137.83(18) . . . . ?
B7 B4 B2 C12 135.83(18) . . . . ?
B7 B4 B2 B3 100.37(19) . . . . ?
B7 B4 B2 B8 37.06(17) . . . . ?
B7 B4 B5 C12 -98.16(17) . . . . ?
B7 B4 B5 C13 -61.3(2) . . . . ?
B7 B4 B5 B10 0.0(2) . . . . ?
B7 B4 B5 B6 37.73(16) . . . . ?
B7 B4 B6 B11 -36.85(17) . . . . ?
B7 B4 B6 B10 -100.22(19) . . . . ?
B7 B4 B6 B5 -137.98(18) . . . . ?
B7 B2 B3 C12 98.54(17) . . . . ?
B7 B2 B3 C13 61.7(2) . . . . ?
B7 B2 B3 B8 -37.62(16) . . . . ?
B7 B2 B3 B9 0.4(2) . . . . ?
B7 B2 B8 B3 138.02(18) . . . . ?
B7 B2 B8 B11 36.95(17) . . . . ?
B7 B2 B8 B9 100.05(19) . . . . ?
B7 B8 B11 B10 100.3(2) . . . . ?
B7 B8 B11 B6 37.51(18) . . . . ?
B7 B8 B11 B9 137.82(18) . . . . ?
B7 B8 B9 C13 62.0(2) . . . . ?
B7 B8 B9 B3 101.14(18) . . . . ?
B7 B8 B9 B11 -37.25(17) . . . . ?
B7 B8 B9 B10 0.4(2) . . . . ?
B7 B11 B10 C13 62.0(2) . . . . ?
B7 B11 B10 B5 0.1(2) . . . . ?
B7 B11 B10 B6 -37.45(17) . . . . ?
B7 B11 B10 B9 100.68(19) . . . . ?
B7 B11 B6 B4 36.92(17) . . . . ?
B7 B11 B6 B10 137.95(19) . . . . ?
B7 B11 B6 B5 100.3(2) . . . . ?
B7 B11 B9 C13 -61.5(2) . . . . ?
B7 B11 B9 B3 0.5(2) . . . . ?
B7 B11 B9 B8 37.66(16) . . . . ?
B7 B11 B9 B10 -100.41(19) . . . . ?
B2 C12 C13 C14 -146.33(19) . . . . ?
B2 C12 C13 B3 -39.51(16) . . . . ?
B2 C12 C13 B10 66.9(2) . . . . ?
B2 C12 C13 B5 105.09(17) . . . . ?
B2 C12 C13 B9 -1.1(2) . . . . ?
B2 C12 B1 O1 -72.7(2) . . . . ?
B2 C12 B1 O2 -164.09(17) . . . . ?
B2 C12 B1 C9 60.4(3) . . . . ?
B2 C12 B1 N1 -117.55(19) . . . . ?
B2 C12 B4 B7 -39.00(17) . . . . ?
B2 C12 B4 B5 -140.96(18) . . . . ?
B2 C12 B4 B6 -102.12(18) . . . . ?
B2 C12 B3 C13 136.96(17) . . . . ?
B2 C12 B3 B8 38.72(16) . . . . ?
B2 C12 B3 B9 101.54(18) . . . . ?
B2 C12 B5 C13 -100.11(17) . . . . ?
B2 C12 B5 B4 36.86(17) . . . . ?
B2 C12 B5 B10 -64.9(2) . . . . ?
B2 C12 B5 B6 -2.1(2) . . . . ?
B2 B4 B7 B8 -36.79(17) . . . . ?
B2 B4 B7 B11 -100.79(18) . . . . ?
B2 B4 B7 B6 -138.28(18) . . . . ?
B2 B4 B5 C12 -34.37(16) . . . . ?
B2 B4 B5 C13 2.4(2) . . . . ?
B2 B4 B5 B10 63.8(2) . . . . ?
B2 B4 B5 B6 101.52(19) . . . . ?
B2 B4 B6 B7 37.60(17) . . . . ?
B2 B4 B6 B11 0.7(2) . . . . ?
B2 B4 B6 B10 -62.6(2) . . . . ?
B2 B4 B6 B5 -100.39(18) . . . . ?
B2 B7 B8 B3 -37.50(16) . . . . ?
B2 B7 B8 B11 -138.28(18) . . . . ?
B2 B7 B8 B9 -100.87(18) . . . . ?
B2 B7 B11 B8 37.23(16) . . . . ?
B2 B7 B11 B10 -63.6(2) . . . . ?
B2 B7 B11 B6 -100.82(19) . . . . ?
B2 B7 B11 B9 -0.2(2) . . . . ?
B2 B7 B6 B4 -37.30(17) . . . . ?
B2 B7 B6 B11 101.13(19) . . . . ?
B2 B7 B6 B10 63.6(2) . . . . ?
B2 B7 B6 B5 0.2(2) . . . . ?
B2 B3 B8 B7 37.50(17) . . . . ?
B2 B3 B8 B11 100.32(18) . . . . ?
B2 B3 B8 B9 137.46(17) . . . . ?
B2 B3 B9 C13 96.67(17) . . . . ?
B2 B3 B9 B8 -38.09(16) . . . . ?
B2 B3 B9 B11 -0.6(2) . . . . ?
B2 B3 B9 B10 63.0(2) . . . . ?
B2 B8 B11 B7 -37.20(16) . . . . ?
B2 B8 B11 B10 63.2(2) . . . . ?
B2 B8 B11 B6 0.3(2) . . . . ?
B2 B8 B11 B9 100.63(18) . . . . ?
B2 B8 B9 C13 -1.3(2) . . . . ?
B2 B8 B9 B3 37.92(16) . . . . ?
B2 B8 B9 B11 -100.46(18) . . . . ?
B2 B8 B9 B10 -62.9(2) . . . . ?
B3 C12 C13 C14 -106.8(2) . . . . ?
B3 C12 C13 B10 106.45(18) . . . . ?
B3 C12 C13 B5 144.61(17) . . . . ?
B3 C12 C13 B9 38.38(17) . . . . ?
B3 C12 B1 O1 -148.77(17) . . . . ?
B3 C12 B1 O2 119.84(19) . . . . ?
B3 C12 B1 C9 -15.7(3) . . . . ?
B3 C12 B1 N1 166.38(16) . . . . ?
B3 C12 B4 B7 -1.7(2) . . . . ?
B3 C12 B4 B2 37.33(17) . . . . ?
B3 C12 B4 B5 -103.63(18) . . . . ?
B3 C12 B4 B6 -64.8(2) . . . . ?
B3 C12 B2 B4 -140.42(18) . . . . ?
B3 C12 B2 B7 -101.67(18) . . . . ?
B3 C12 B2 B8 -38.61(15) . . . . ?
B3 C12 B5 C13 -32.87(16) . . . . ?
B3 C12 B5 B4 104.10(18) . . . . ?
B3 C12 B5 B10 2.4(2) . . . . ?
B3 C12 B5 B6 65.1(2) . . . . ?
B3 C13 B10 B11 2.7(2) . . . . ?
B3 C13 B10 B5 105.13(19) . . . . ?
B3 C13 B10 B6 65.6(2) . . . . ?
B3 C13 B10 B9 -36.60(18) . . . . ?
B3 C13 B5 C12 33.72(16) . . . . ?
B3 C13 B5 B4 -3.6(2) . . . . ?
B3 C13 B5 B10 -105.76(19) . . . . ?
B3 C13 B5 B6 -66.2(2) . . . . ?
B3 C13 B9 B8 39.49(16) . . . . ?
B3 C13 B9 B11 102.51(19) . . . . ?
B3 C13 B9 B10 142.04(18) . . . . ?
B3 B2 B8 B7 -138.02(18) . . . . ?
B3 B2 B8 B11 -101.07(18) . . . . ?
B3 B2 B8 B9 -37.97(16) . . . . ?
B3 B8 B11 B7 -100.56(18) . . . . ?
B3 B8 B11 B10 -0.2(2) . . . . ?
B3 B8 B11 B6 -63.1(2) . . . . ?
B3 B8 B11 B9 37.26(16) . . . . ?
B3 B8 B9 C13 -39.18(15) . . . . ?
B3 B8 B9 B11 -138.38(18) . . . . ?
B3 B8 B9 B10 -100.78(19) . . . . ?
B8 B7 B2 C12 100.10(17) . . . . ?
B8 B7 B2 B4 138.77(18) . . . . ?
B8 B7 B2 B3 37.39(16) . . . . ?
B8 B7 B11 B10 -100.83(19) . . . . ?
B8 B7 B11 B6 -138.05(18) . . . . ?
B8 B7 B11 B9 -37.43(16) . . . . ?
B8 B7 B6 B4 -100.58(19) . . . . ?
B8 B7 B6 B11 37.84(17) . . . . ?
B8 B7 B6 B10 0.4(2) . . . . ?
B8 B7 B6 B5 -63.1(2) . . . . ?
B8 B2 B3 C12 136.16(17) . . . . ?
B8 B2 B3 C13 99.29(18) . . . . ?
B8 B2 B3 B9 38.04(16) . . . . ?
B8 B3 B9 C13 134.76(17) . . . . ?
B8 B3 B9 B11 37.54(16) . . . . ?
B8 B3 B9 B10 101.1(2) . . . . ?
B8 B11 B10 C13 -1.4(2) . . . . ?
B8 B11 B10 B5 -63.4(2) . . . . ?
B8 B11 B10 B6 -100.9(2) . . . . ?
B8 B11 B10 B9 37.25(17) . . . . ?
B8 B11 B6 B4 -0.6(2) . . . . ?
B8 B11 B6 B7 -37.57(17) . . . . ?
B8 B11 B6 B10 100.4(2) . . . . ?
B8 B11 B6 B5 62.7(2) . . . . ?
B8 B11 B9 C13 -99.16(18) . . . . ?
B8 B11 B9 B3 -37.19(16) . . . . ?
B8 B11 B9 B10 -138.07(19) . . . . ?
B11 B7 B2 C12 62.6(2) . . . . ?
B11 B7 B2 B4 101.24(19) . . . . ?
B11 B7 B2 B3 -0.1(2) . . . . ?
B11 B7 B2 B8 -37.53(16) . . . . ?
B11 B7 B8 B2 138.28(18) . . . . ?
B11 B7 B8 B3 100.78(19) . . . . ?
B11 B7 B8 B9 37.42(17) . . . . ?
B11 B7 B6 B4 -138.42(18) . . . . ?
B11 B7 B6 B10 -37.48(17) . . . . ?
B11 B7 B6 B5 -101.0(2) . . . . ?
B11 B8 B9 C13 99.21(19) . . . . ?
B11 B8 B9 B3 138.38(18) . . . . ?
B11 B8 B9 B10 37.61(17) . . . . ?
B11 B10 B5 C12 62.0(2) . . . . ?
B11 B10 B5 C13 96.93(19) . . . . ?
B11 B10 B5 B4 -0.1(2) . . . . ?
B11 B10 B5 B6 -37.82(17) . . . . ?
B11 B10 B6 B4 100.26(19) . . . . ?
B11 B10 B6 B7 37.26(17) . . . . ?
B11 B10 B6 B5 137.93(19) . . . . ?
B11 B10 B9 C13 -134.89(19) . . . . ?
B11 B10 B9 B3 -101.1(2) . . . . ?
B11 B10 B9 B8 -37.83(18) . . . . ?
B10 C13 B3 C12 -102.46(19) . . . . ?
B10 C13 B3 B2 -65.5(2) . . . . ?
B10 C13 B3 B8 -2.9(2) . . . . ?
B10 C13 B3 B9 36.79(18) . . . . ?
B10 C13 B5 C12 139.48(17) . . . . ?
B10 C13 B5 B4 102.16(19) . . . . ?
B10 C13 B5 B6 39.59(17) . . . . ?
B10 C13 B9 B3 -142.04(18) . . . . ?
B10 C13 B9 B8 -102.55(19) . . . . ?
B10 C13 B9 B11 -39.53(18) . . . . ?
B10 B11 B6 B4 -101.0(2) . . . . ?
B10 B11 B6 B7 -137.95(19) . . . . ?
B10 B11 B6 B5 -37.70(18) . . . . ?
B10 B11 B9 C13 38.91(17) . . . . ?
B10 B11 B9 B3 100.88(19) . . . . ?
B10 B11 B9 B8 138.07(19) . . . . ?
B10 B5 B6 B4 137.83(18) . . . . ?
B10 B5 B6 B7 100.51(19) . . . . ?
B10 B5 B6 B11 37.63(18) . . . . ?
B5 C12 C13 C14 108.6(2) . . . . ?
B5 C12 C13 B3 -144.61(17) . . . . ?
B5 C12 C13 B10 -38.15(17) . . . . ?
B5 C12 C13 B9 -106.22(19) . . . . ?
B5 C12 B1 O1 68.8(2) . . . . ?
B5 C12 B1 O2 -22.6(2) . . . . ?
B5 C12 B1 C9 -158.12(19) . . . . ?
B5 C12 B1 N1 23.9(2) . . . . ?
B5 C12 B4 B7 101.96(19) . . . . ?
B5 C12 B4 B2 140.96(18) . . . . ?
B5 C12 B4 B6 38.85(16) . . . . ?
B5 C12 B2 B4 -36.55(17) . . . . ?
B5 C12 B2 B7 2.2(2) . . . . ?
B5 C12 B2 B3 103.86(18) . . . . ?
B5 C12 B2 B8 65.3(2) . . . . ?
B5 C12 B3 C13 32.90(16) . . . . ?
B5 C12 B3 B2 -104.07(18) . . . . ?
B5 C12 B3 B8 -65.4(2) . . . . ?
B5 C12 B3 B9 -2.5(2) . . . . ?
B5 C13 B3 C12 -33.78(16) . . . . ?
B5 C13 B3 B2 3.2(2) . . . . ?
B5 C13 B3 B8 65.8(2) . . . . ?
B5 C13 B3 B9 105.47(19) . . . . ?
B5 C13 B10 B11 -102.4(2) . . . . ?
B5 C13 B10 B6 -39.51(16) . . . . ?
B5 C13 B10 B9 -141.73(18) . . . . ?
B5 C13 B9 B3 -105.29(18) . . . . ?
B5 C13 B9 B8 -65.8(2) . . . . ?
B5 C13 B9 B11 -2.8(2) . . . . ?
B5 C13 B9 B10 36.74(18) . . . . ?
B5 B4 B7 B2 100.79(18) . . . . ?
B5 B4 B7 B8 64.0(2) . . . . ?
B5 B4 B7 B11 0.0(2) . . . . ?
B5 B4 B7 B6 -37.49(17) . . . . ?
B5 B4 B2 C12 34.85(16) . . . . ?
B5 B4 B2 B7 -101.0(2) . . . . ?
B5 B4 B2 B3 -0.6(2) . . . . ?
B5 B4 B2 B8 -63.9(2) . . . . ?
B5 B4 B6 B7 137.98(18) . . . . ?
B5 B4 B6 B11 101.1(2) . . . . ?
B5 B4 B6 B10 37.77(17) . . . . ?
B5 B10 B6 B4 -37.67(16) . . . . ?
B5 B10 B6 B7 -100.67(19) . . . . ?
B5 B10 B6 B11 -137.93(19) . . . . ?
B5 B10 B9 C13 -33.99(17) . . . . ?
B5 B10 B9 B3 -0.2(2) . . . . ?
B5 B10 B9 B8 63.1(2) . . . . ?
B5 B10 B9 B11 100.9(2) . . . . ?
B6 B4 B7 B2 138.28(18) . . . . ?
B6 B4 B7 B8 101.5(2) . . . . ?
B6 B4 B7 B11 37.49(17) . . . . ?
B6 B4 B2 C12 98.21(19) . . . . ?
B6 B4 B2 B7 -37.62(17) . . . . ?
B6 B4 B2 B3 62.8(2) . . . . ?
B6 B4 B2 B8 -0.6(2) . . . . ?
B6 B4 B5 C12 -135.89(17) . . . . ?
B6 B4 B5 C13 -99.08(18) . . . . ?
B6 B4 B5 B10 -37.69(17) . . . . ?
B6 B7 B2 C12 -1.4(2) . . . . ?
B6 B7 B2 B4 37.27(17) . . . . ?
B6 B7 B2 B3 -64.1(2) . . . . ?
B6 B7 B2 B8 -101.5(2) . . . . ?
B6 B7 B8 B2 100.42(19) . . . . ?
B6 B7 B8 B3 62.9(2) . . . . ?
B6 B7 B8 B11 -37.86(17) . . . . ?
B6 B7 B8 B9 -0.4(2) . . . . ?
B6 B7 B11 B8 138.05(18) . . . . ?
B6 B7 B11 B10 37.22(17) . . . . ?
B6 B7 B11 B9 100.62(19) . . . . ?
B6 B11 B10 C13 99.44(19) . . . . ?
B6 B11 B10 B5 37.51(17) . . . . ?
B6 B11 B10 B9 138.13(19) . . . . ?
B6 B11 B9 C13 1.8(2) . . . . ?
B6 B11 B9 B3 63.8(2) . . . . ?
B6 B11 B9 B8 101.0(2) . . . . ?
B6 B11 B9 B10 -37.12(18) . . . . ?
B6 B10 B5 C12 99.80(18) . . . . ?
B6 B10 B5 C13 134.76(18) . . . . ?
B6 B10 B5 B4 37.76(17) . . . . ?
B6 B10 B9 C13 -97.20(19) . . . . ?
B6 B10 B9 B3 -63.4(2) . . . . ?
B6 B10 B9 B8 -0.1(2) . . . . ?
B6 B10 B9 B11 37.69(18) . . . . ?
B9 C13 B3 C12 -139.25(17) . . . . ?
B9 C13 B3 B2 -102.25(18) . . . . ?
B9 C13 B3 B8 -39.65(16) . . . . ?
B9 C13 B10 B11 39.33(17) . . . . ?
B9 C13 B10 B5 141.73(18) . . . . ?
B9 C13 B10 B6 102.22(19) . . . . ?
B9 C13 B5 C12 102.49(18) . . . . ?
B9 C13 B5 B4 65.2(2) . . . . ?
B9 C13 B5 B10 -36.99(18) . . . . ?
B9 C13 B5 B6 2.6(2) . . . . ?
B9 B3 B8 B7 -99.96(19) . . . . ?
B9 B3 B8 B2 -137.46(17) . . . . ?
B9 B3 B8 B11 -37.14(17) . . . . ?
B9 B8 B11 B7 -137.82(18) . . . . ?
B9 B8 B11 B10 -37.48(17) . . . . ?
B9 B8 B11 B6 -100.3(2) . . . . ?
B9 B11 B10 C13 -38.69(17) . . . . ?
B9 B11 B10 B5 -100.6(2) . . . . ?
B9 B11 B10 B6 -138.13(19) . . . . ?
B9 B11 B6 B4 -63.6(2) . . . . ?
B9 B11 B6 B7 -100.6(2) . . . . ?
B9 B11 B6 B10 37.40(18) . . . . ?
B9 B11 B6 B5 -0.3(3) . . . . ?
B9 B10 B5 C12 -1.3(2) . . . . ?
B9 B10 B5 C13 33.70(17) . . . . ?
B9 B10 B5 B4 -63.3(2) . . . . ?
B9 B10 B5 B6 -101.1(2) . . . . ?
B9 B10 B6 B4 62.9(2) . . . . ?
B9 B10 B6 B7 -0.1(2) . . . . ?
B9 B10 B6 B11 -37.40(17) . . . . ?
B9 B10 B6 B5 100.53(19) . . . . ?
B14 C10 B12 C9 102.04(19) . . . . ?
B14 C10 B12 B19 2.4(2) . . . . ?
B14 C10 B12 B17 64.9(2) . . . . ?
B14 C10 B12 B13 -37.14(19) . . . . ?
B14 C10 B15 C9 -138.92(18) . . . . ?
B14 C10 B15 B16 -101.88(19) . . . . ?
B14 C10 B15 B18 -39.26(18) . . . . ?
B14 C10 B13 B21 39.31(18) . . . . ?
B14 C10 B13 B19 102.1(2) . . . . ?
B14 C10 B13 B12 141.40(19) . . . . ?
B14 B21 B19 B12 -0.5(3) . . . . ?
B14 B21 B19 B17 -64.2(2) . . . . ?
B14 B21 B19 B20 -101.2(2) . . . . ?
B14 B21 B19 B13 36.96(18) . . . . ?
B14 B21 B18 B16 100.72(19) . . . . ?
B14 B21 B18 B15 37.41(17) . . . . ?
B14 B21 B18 B20 138.10(19) . . . . ?
B14 B21 B20 B19 100.4(2) . . . . ?
B14 B21 B20 B17 63.4(2) . . . . ?
B14 B21 B20 B16 0.1(2) . . . . ?
B14 B21 B20 B18 -37.39(17) . . . . ?
B14 B21 B13 C10 -38.72(17) . . . . ?
B14 B21 B13 B19 -138.46(19) . . . . ?
B14 B21 B13 B12 -101.0(2) . . . . ?
B14 B15 B18 B21 -37.30(18) . . . . ?
B14 B15 B18 B16 -137.31(19) . . . . ?
B14 B15 B18 B20 -100.1(2) . . . . ?
B14 B18 B20 B21 37.24(17) . . . . ?
B14 B18 B20 B19 -0.6(2) . . . . ?
B14 B18 B20 B17 -63.7(2) . . . . ?
B14 B18 B20 B16 -100.70(19) . . . . ?
B17 C9 C10 C11 148.4(2) . . . . ?
B17 C9 C10 B12 39.08(17) . . . . ?
B17 C9 C10 B14 -66.9(2) . . . . ?
B17 C9 C10 B15 -105.46(18) . . . . ?
B17 C9 C10 B13 0.8(2) . . . . ?
B17 C9 B12 C10 -137.35(17) . . . . ?
B17 C9 B12 B19 -38.88(18) . . . . ?
B17 C9 B12 B13 -101.9(2) . . . . ?
B17 C9 B1 O1 -102.3(2) . . . . ?
B17 C9 B1 O2 -11.5(2) . . . . ?
B17 C9 B1 N1 -56.9(2) . . . . ?
B17 C9 B1 C12 125.1(2) . . . . ?
B17 C9 B16 B15 140.82(18) . . . . ?
B17 C9 B16 B18 102.1(2) . . . . ?
B17 C9 B16 B20 39.06(18) . . . . ?
B17 C9 B15 C10 100.11(19) . . . . ?
B17 C9 B15 B14 64.6(2) . . . . ?
B17 C9 B15 B16 -36.98(18) . . . . ?
B17 C9 B15 B18 1.9(2) . . . . ?
B17 B19 B12 C9 38.53(17) . . . . ?
B17 B19 B12 C10 99.24(19) . . . . ?
B17 B19 B12 B13 137.9(2) . . . . ?
B17 B19 B20 B21 -138.4(2) . . . . ?
B17 B19 B20 B16 -37.38(18) . . . . ?
B17 B19 B20 B18 -100.5(2) . . . . ?
B17 B19 B13 C10 1.4(2) . . . . ?
B17 B19 B13 B21 100.2(2) . . . . ?
B17 B19 B13 B12 -37.79(18) . . . . ?
B17 B19 B13 B14 63.0(2) . . . . ?
B17 B12 B13 C10 -97.47(19) . . . . ?
B17 B12 B13 B21 0.0(2) . . . . ?
B17 B12 B13 B19 37.64(18) . . . . ?
B17 B12 B13 B14 -63.4(2) . . . . ?
B17 B16 B15 C9 35.12(16) . . . . ?
B17 B16 B15 C10 -1.7(2) . . . . ?
B17 B16 B15 B14 -62.7(2) . . . . ?
B17 B16 B15 B18 -100.8(2) . . . . ?
B17 B16 B18 B21 0.1(2) . . . . ?
B17 B16 B18 B14 63.2(2) . . . . ?
B17 B16 B18 B15 101.25(19) . . . . ?
B17 B16 B18 B20 -37.08(18) . . . . ?
B17 B16 B20 B21 100.9(2) . . . . ?
B17 B16 B20 B19 37.28(18) . . . . ?
B17 B16 B20 B18 138.56(19) . . . . ?
B16 C9 C10 C11 -145.7(2) . . . . ?
B16 C9 C10 B12 104.94(18) . . . . ?
B16 C9 C10 B14 -1.0(2) . . . . ?
B16 C9 C10 B15 -39.60(17) . . . . ?
B16 C9 C10 B13 66.7(2) . . . . ?
B16 C9 B12 C10 -100.61(18) . . . . ?
B16 C9 B12 B19 -2.1(2) . . . . ?
B16 C9 B12 B17 36.74(18) . . . . ?
B16 C9 B12 B13 -65.2(2) . . . . ?
B16 C9 B1 O1 -176.15(18) . . . . ?
B16 C9 B1 O2 -85.3(2) . . . . ?
B16 C9 B1 N1 -130.72(19) . . . . ?
B16 C9 B1 C12 51.3(3) . . . . ?
B16 C9 B17 B19 -102.3(2) . . . . ?
B16 C9 B17 B12 -141.00(18) . . . . ?
B16 C9 B17 B20 -39.11(17) . . . . ?
B16 C9 B15 C10 137.09(18) . . . . ?
B16 C9 B15 B14 101.59(19) . . . . ?
B16 C9 B15 B18 38.86(17) . . . . ?
B16 B17 B20 B21 -100.7(2) . . . . ?
B16 B17 B20 B19 -138.0(2) . . . . ?
B16 B17 B20 B18 -36.96(18) . . . . ?
B16 B15 B18 B21 100.0(2) . . . . ?
B16 B15 B18 B14 137.31(19) . . . . ?
B16 B15 B18 B20 37.21(18) . . . . ?
B16 B18 B20 B21 137.94(19) . . . . ?
B16 B18 B20 B19 100.1(2) . . . . ?
B16 B18 B20 B17 36.99(18) . . . . ?
B15 C9 C10 C11 -106.1(2) . . . . ?
B15 C9 C10 B12 144.54(18) . . . . ?
B15 C9 C10 B14 38.57(17) . . . . ?
B15 C9 C10 B13 106.30(19) . . . . ?
B15 C9 B12 C10 -33.12(16) . . . . ?
B15 C9 B12 B19 65.4(2) . . . . ?
B15 C9 B12 B17 104.23(19) . . . . ?
B15 C9 B12 B13 2.3(2) . . . . ?
B15 C9 B1 O1 106.7(2) . . . . ?
B15 C9 B1 O2 -162.48(17) . . . . ?
B15 C9 B1 N1 152.16(17) . . . . ?
B15 C9 B1 C12 -25.8(3) . . . . ?
B15 C9 B17 B19 -65.3(2) . . . . ?
B15 C9 B17 B12 -103.93(19) . . . . ?
B15 C9 B17 B16 37.07(17) . . . . ?
B15 C9 B17 B20 -2.0(2) . . . . ?
B15 C9 B16 B17 -140.82(18) . . . . ?
B15 C9 B16 B18 -38.69(17) . . . . ?
B15 C9 B16 B20 -101.8(2) . . . . ?
B15 C10 B12 C9 33.48(16) . . . . ?
B15 C10 B12 B19 -66.2(2) . . . . ?
B15 C10 B12 B17 -3.7(2) . . . . ?
B15 C10 B12 B13 -105.71(19) . . . . ?
B15 C10 B14 B21 102.1(2) . . . . ?
B15 C10 B14 B18 39.24(17) . . . . ?
B15 C10 B14 B13 141.71(19) . . . . ?
B15 C10 B13 B21 2.4(3) . . . . ?
B15 C10 B13 B19 65.2(2) . . . . ?
B15 C10 B13 B12 104.5(2) . . . . ?
B15 C10 B13 B14 -36.87(19) . . . . ?
B15 B14 B18 B21 138.21(19) . . . . ?
B15 B14 B18 B16 38.04(17) . . . . ?
B15 B14 B18 B20 101.17(19) . . . . ?
B15 B14 B13 C10 34.12(17) . . . . ?
B15 B14 B13 B21 -100.9(2) . . . . ?
B15 B14 B13 B19 -63.6(2) . . . . ?
B15 B14 B13 B12 -0.3(3) . . . . ?
B15 B16 B18 B21 -101.2(2) . . . . ?
B15 B16 B18 B14 -38.09(18) . . . . ?
B15 B16 B18 B20 -138.33(19) . . . . ?
B15 B16 B20 B21 -0.5(2) . . . . ?
B15 B16 B20 B19 -64.1(2) . . . . ?
B15 B16 B20 B17 -101.38(19) . . . . ?
B15 B16 B20 B18 37.19(17) . . . . ?
B15 B18 B20 B21 100.7(2) . . . . ?
B15 B18 B20 B19 62.8(2) . . . . ?
B15 B18 B20 B17 -0.3(3) . . . . ?
B15 B18 B20 B16 -37.26(17) . . . . ?
B18 B21 B19 B12 62.7(2) . . . . ?
B18 B21 B19 B17 -1.0(3) . . . . ?
B18 B21 B19 B20 -37.94(18) . . . . ?
B18 B21 B19 B13 100.2(2) . . . . ?
B18 B21 B14 C10 -99.51(19) . . . . ?
B18 B21 B14 B15 -37.29(17) . . . . ?
B18 B21 B14 B13 -138.29(19) . . . . ?
B18 B21 B20 B19 137.83(19) . . . . ?
B18 B21 B20 B17 100.8(2) . . . . ?
B18 B21 B20 B16 37.48(17) . . . . ?
B18 B21 B13 C10 -1.6(3) . . . . ?
B18 B21 B13 B19 -101.3(2) . . . . ?
B18 B21 B13 B12 -63.8(2) . . . . ?
B18 B21 B13 B14 37.14(18) . . . . ?
B18 B14 B15 C9 -99.70(19) . . . . ?
B18 B14 B15 C10 -135.20(19) . . . . ?
B18 B14 B15 B16 -38.17(17) . . . . ?
B18 B14 B13 C10 97.47(19) . . . . ?
B18 B14 B13 B21 -37.58(18) . . . . ?
B18 B14 B13 B19 -0.3(2) . . . . ?
B18 B14 B13 B12 63.0(2) . . . . ?
B18 B16 B15 C9 135.97(18) . . . . ?
B18 B16 B15 C10 99.12(18) . . . . ?
B18 B16 B15 B14 38.11(17) . . . . ?
B18 B16 B20 B21 -37.68(18) . . . . ?
B18 B16 B20 B19 -101.3(2) . . . . ?
B18 B16 B20 B17 -138.56(19) . . . . ?
B20 B21 B19 B12 100.6(2) . . . . ?
B20 B21 B19 B17 36.96(18) . . . . ?
B20 B21 B19 B13 138.13(19) . . . . ?
B20 B21 B14 C10 -61.9(2) . . . . ?
B20 B21 B14 B15 0.3(2) . . . . ?
B20 B21 B14 B18 37.63(18) . . . . ?
B20 B21 B14 B13 -100.7(2) . . . . ?
B20 B21 B18 B14 -138.10(19) . . . . ?
B20 B21 B18 B16 -37.38(17) . . . . ?
B20 B21 B18 B15 -100.7(2) . . . . ?
B20 B21 B13 C10 62.2(2) . . . . ?
B20 B21 B13 B19 -37.57(19) . . . . ?
B20 B21 B13 B12 -0.1(3) . . . . ?
B20 B21 B13 B14 100.9(2) . . . . ?
B20 B19 B12 C9 1.0(2) . . . . ?
B20 B19 B12 C10 61.7(2) . . . . ?
B20 B19 B12 B17 -37.56(18) . . . . ?
B20 B19 B12 B13 100.3(2) . . . . ?
B20 B19 B17 C9 99.4(2) . . . . ?
B20 B19 B17 B12 137.8(2) . . . . ?
B20 B19 B17 B16 37.81(18) . . . . ?
B20 B19 B13 C10 -61.7(2) . . . . ?
B20 B19 B13 B21 37.05(18) . . . . ?
B20 B19 B13 B12 -100.9(2) . . . . ?
B20 B19 B13 B14 -0.1(2) . . . . ?
B20 B17 B16 C9 135.62(19) . . . . ?
B20 B17 B16 B15 100.6(2) . . . . ?
B20 B17 B16 B18 37.27(18) . . . . ?
B20 B16 B15 C9 98.56(19) . . . . ?
B20 B16 B15 C10 61.7(2) . . . . ?
B20 B16 B15 B14 0.7(2) . . . . ?
B20 B16 B15 B18 -37.41(18) . . . . ?
B20 B16 B18 B21 37.16(18) . . . . ?
B20 B16 B18 B14 100.2(2) . . . . ?
B20 B16 B18 B15 138.33(19) . . . . ?
B13 C10 B12 C9 139.19(18) . . . . ?
B13 C10 B12 B19 39.51(17) . . . . ?
B13 C10 B12 B17 102.01(19) . . . . ?
B13 C10 B14 B21 -39.57(18) . . . . ?
B13 C10 B14 B15 -141.71(19) . . . . ?
B13 C10 B14 B18 -102.5(2) . . . . ?
B13 C10 B15 C9 -101.9(2) . . . . ?
B13 C10 B15 B14 37.00(19) . . . . ?
B13 C10 B15 B16 -64.9(2) . . . . ?
B13 C10 B15 B18 -2.3(2) . . . . ?
B13 B21 B19 B12 -37.49(18) . . . . ?
B13 B21 B19 B17 -101.2(2) . . . . ?
B13 B21 B19 B20 -138.1(2) . . . . ?
B13 B21 B14 C10 38.78(17) . . . . ?
B13 B21 B14 B15 101.00(19) . . . . ?
B13 B21 B14 B18 138.29(19) . . . . ?
B13 B21 B18 B14 -37.13(18) . . . . ?
B13 B21 B18 B16 63.6(2) . . . . ?
B13 B21 B18 B15 0.3(3) . . . . ?
B13 B21 B18 B20 101.0(2) . . . . ?
B13 B21 B20 B19 37.24(18) . . . . ?
B13 B21 B20 B17 0.2(3) . . . . ?
B13 B21 B20 B16 -63.1(2) . . . . ?
B13 B21 B20 B18 -100.6(2) . . . . ?
B13 B19 B12 C9 -99.37(19) . . . . ?
B13 B19 B12 C10 -38.65(17) . . . . ?
B13 B19 B12 B17 -137.9(2) . . . . ?
B13 B19 B17 C9 -0.9(2) . . . . ?
B13 B19 B17 B12 37.57(18) . . . . ?
B13 B19 B17 B16 -62.5(2) . . . . ?
B13 B19 B17 B20 -100.3(2) . . . . ?
B13 B19 B20 B21 -37.39(18) . . . . ?
B13 B19 B20 B17 101.0(2) . . . . ?
B13 B19 B20 B16 63.6(2) . . . . ?
B13 B19 B20 B18 0.5(2) . . . . ?
B13 B12 B17 C9 98.08(19) . . . . ?
B13 B12 B17 B19 -37.80(18) . . . . ?
B13 B12 B17 B16 63.8(2) . . . . ?
B13 B12 B17 B20 0.1(2) . . . . ?
B13 B14 B15 C9 1.7(2) . . . . ?
B13 B14 B15 C10 -33.85(17) . . . . ?
B13 B14 B15 B16 63.2(2) . . . . ?
B13 B14 B15 B18 101.4(2) . . . . ?
B13 B14 B18 B21 37.58(17) . . . . ?
B13 B14 B18 B16 -62.6(2) . . . . ?
B13 B14 B18 B15 -100.63(19) . . . . ?
B13 B14 B18 B20 0.5(2) . . . . ?
